data_1515275
loop_
_publ_author_name
'Hanessian, Stephen'
'Maianti, Juan Pablo'
'Ly, Vu Linh'
'Desch\^enes-Simard, Beno\^it'

_publ_section_title
;
 Structural and kinetic study of self-assembling macrocyclic dimer natural
 product aminoglycoside 66-40C and unnatural variants
;
_journal_issue 1
_journal_name_full 'Chemical Science'
_journal_page_first 249
_journal_paper_doi 10.1039/c1sc00538c
_journal_volume 3
_journal_year 2012
_chemical_absolute_configuration rmad
_chemical_compound_source 'Synthesized by the authors. See text'
_chemical_formula_moiety 'C14 H21 N9 O6'
_chemical_formula_sum 'C14 H21 N9 O6'
_chemical_formula_weight 411.40
_chemical_name_systematic
;
?
;
_space_group_IT_number 1
_symmetry_cell_setting triclinic
_symmetry_space_group_name_Hall 'P 1'
_symmetry_space_group_name_H-M 'P 1'
_atom_sites_solution_hydrogens geom
_atom_sites_solution_primary direct
_atom_sites_solution_secondary difmap
_audit_creation_method SHELXL-97
_cell_angle_alpha 89.7480(10)
_cell_angle_beta 72.741(2)
_cell_angle_gamma 63.5370(10)
_cell_formula_units_Z 8
_cell_length_a 15.8942(5)
_cell_length_b 16.2322(5)
_cell_length_c 17.6688(6)
_cell_measurement_reflns_used 32142
_cell_measurement_temperature 150
_cell_measurement_theta_max 63.73
_cell_measurement_theta_min 2.65
_cell_volume 3853.3(2)
_computing_cell_refinement 'SAINT V7.60A(Bruker AXS, 2008)'
_computing_data_collection 'APEX2 (Bruker AXS, 2008)'
_computing_data_reduction 'SAINT V7.60A(Bruker AXS, 2008)'
_computing_molecular_graphics 'SHELXTL v6.12 (Bruker AXS, 2001)'
_computing_publication_material 'UdMX (Maris, 2004)'
_computing_structure_refinement 'SHELXL97 (Sheldrick, 2008)'
_computing_structure_solution 'SHELXS97 (Sheldrick, 2008)'
_diffrn_ambient_temperature 150
_diffrn_detector_area_resol_mean 5.5
_diffrn_measured_fraction_theta_full 0.955
_diffrn_measured_fraction_theta_max 0.955
_diffrn_measurement_device_type 'Bruker Smart 6000'
_diffrn_measurement_method \w
_diffrn_radiation_monochromator 'Montel 200 optics'
_diffrn_radiation_source 'Rotating Anode'
_diffrn_radiation_type CuK\a
_diffrn_radiation_wavelength 1.54178
_diffrn_reflns_av_R_equivalents 0.033
_diffrn_reflns_av_sigmaI/netI 0.0470
_diffrn_reflns_limit_h_max 18
_diffrn_reflns_limit_h_min -17
_diffrn_reflns_limit_k_max 18
_diffrn_reflns_limit_k_min -18
_diffrn_reflns_limit_l_max 19
_diffrn_reflns_limit_l_min -20
_diffrn_reflns_number 53806
_diffrn_reflns_theta_full 64.12
_diffrn_reflns_theta_max 64.12
_diffrn_reflns_theta_min 2.65
_exptl_absorpt_coefficient_mu 0.966
_exptl_absorpt_correction_T_max 0.9437
_exptl_absorpt_correction_T_min 0.8116
_exptl_absorpt_correction_type multi-scan
_exptl_absorpt_process_details 'Sadabs (Sheldrick, 2004)'
_exptl_crystal_colour Colorless
_exptl_crystal_density_diffrn 1.418
_exptl_crystal_density_method 'not measured'
_exptl_crystal_description plate
_exptl_crystal_F_000 1728
_exptl_crystal_size_max 0.36
_exptl_crystal_size_mid 0.25
_exptl_crystal_size_min 0.06
_refine_diff_density_max 0.357
_refine_diff_density_min -0.265
_refine_diff_density_rms 0.047
_refine_ls_abs_structure_details 'Friedel Pairs merged'
_refine_ls_abs_structure_Flack 0.10(11)
_refine_ls_extinction_coef 0.00085(6)
_refine_ls_extinction_expression Fc^*^=kFc[1+0.001xFc^2^\l^3^/sin(2\q)]^-1/4^
_refine_ls_extinction_method SHELXL
_refine_ls_goodness_of_fit_ref 0.985
_refine_ls_hydrogen_treatment constr
_refine_ls_matrix_type full
_refine_ls_number_parameters 2194
_refine_ls_number_reflns 20234
_refine_ls_number_restraints 447
_refine_ls_restrained_S_all 1.009
_refine_ls_R_factor_all 0.0536
_refine_ls_R_factor_gt 0.0440
_refine_ls_shift/su_max 0.019
_refine_ls_shift/su_mean 0.001
_refine_ls_structure_factor_coef Fsqd
_refine_ls_weighting_details 'calc w=1/[\s^2^(Fo^2^)+(0.0688P)^2^] where P=(Fo^2^+2Fc^2^)/3'
_refine_ls_weighting_scheme calc
_refine_ls_wR_factor_gt 0.1069
_refine_ls_wR_factor_ref 0.1117
_reflns_number_gt 16661
_reflns_number_total 20234
_reflns_threshold_expression I>2\s(I)
_cod_data_source_file c1sc00538c.txt
_cod_data_source_block bent52
_cod_depositor_comments
;
The following automatic conversions were performed:

'_symmetry_cell_setting' value 'Triclinic' changed to 'triclinic'
according to
/usr/data/users/saulius/automatic-downloads/retrospective/RSC/lib/dictionaries/cif_core.dic
dictionary named 'cif_core.dic' version 2.4.2 from 2011-04-26.

Automatic conversion script
Id: cif_fix_values 2281 2013-09-26 08:29:07Z andrius 
;
_cod_original_sg_symbol_H-M P1
_cod_database_code 1515275

loop_
_symmetry_equiv_pos_as_xyz
'x, y, z'

loop_
_atom_site_label
_atom_site_type_symbol
_atom_site_fract_x
_atom_site_fract_y
_atom_site_fract_z
_atom_site_U_iso_or_equiv
_atom_site_adp_type
_atom_site_occupancy
_atom_site_symmetry_multiplicity
_atom_site_calc_flag
_atom_site_refinement_flags
_atom_site_disorder_assembly
_atom_site_disorder_group
O11 O 0.83496(18) 0.12084(18) 1.04059(14) 0.0348(6) Uani 1 1 d . . .
O12 O 0.94268(18) 0.17918(19) 0.97347(15) 0.0365(6) Uani 1 1 d . . .
O13 O 0.77342(17) 0.14093(17) 0.90357(13) 0.0278(5) Uani 1 1 d . . .
O14 O 0.78180(17) 0.02535(16) 0.81814(14) 0.0267(5) Uani 1 1 d . . .
O15 O 0.57412(19) 0.12536(17) 0.82241(15) 0.0317(6) Uani 1 1 d . . .
H15 H 0.5370 0.1383 0.7942 0.048 Uiso 1 1 calc R . .
O16 O 0.48758(18) 0.01023(18) 0.80924(14) 0.0306(6) Uani 1 1 d . . .
H16 H 0.4287 0.0453 0.8383 0.046 Uiso 1 1 calc R . .
N11 N 0.8095(2) 0.1120(2) 0.68419(17) 0.0366(7) Uani 1 1 d DU . .
N12 N 0.8641(3) 0.0303(3) 0.6519(2) 0.0461(9) Uani 1 1 d DU . .
N13 N 0.9077(3) -0.0434(3) 0.6191(3) 0.0692(12) Uani 1 1 d U . .
N14 N 0.5362(2) -0.1502(2) 0.89746(17) 0.0349(7) Uani 1 1 d D . .
N15 N 0.4821(2) -0.1541(2) 0.86389(16) 0.0319(7) Uani 1 1 d D . .
N16 N 0.4260(2) -0.1627(2) 0.84127(18) 0.0400(8) Uani 1 1 d D . .
N17 N 0.8212(2) -0.1207(2) 0.91253(19) 0.0367(8) Uani 1 1 d . . .
N18 N 0.9073(3) -0.1373(2) 0.8757(2) 0.0433(8) Uani 1 1 d . . .
N19 N 0.9880(3) -0.1529(3) 0.8490(3) 0.0763(13) Uani 1 1 d . . .
C11 C 0.8548(3) 0.1747(3) 0.9810(2) 0.0297(8) Uani 1 1 d . . .
H11 H 0.7987 0.2395 0.9976 0.036 Uiso 1 1 calc R . .
C12 C 0.8619(2) 0.1397(3) 0.89887(19) 0.0299(8) Uani 1 1 d D . .
C13 C 0.9393(2) 0.1146(3) 0.8333(2) 0.0324(9) Uani 1 1 d D . .
H13 H 0.9980 0.1148 0.8359 0.039 Uiso 1 1 calc R . .
C14 C 0.9350(3) 0.0856(3) 0.7540(2) 0.0343(9) Uani 1 1 d D . .
H14A H 0.9769 0.1024 0.7097 0.041 Uiso 1 1 calc R . .
H14B H 0.9600 0.0174 0.7448 0.041 Uiso 1 1 calc R . .
C15 C 0.8285(3) 0.1354(3) 0.7571(2) 0.0300(8) Uani 1 1 d D . .
H15A H 0.8080 0.2036 0.7630 0.036 Uiso 1 1 calc R . .
C16 C 0.7598(3) 0.1192(2) 0.8300(2) 0.0251(8) Uani 1 1 d D . .
H16A H 0.6890 0.1595 0.8334 0.030 Uiso 1 1 calc R . .
C17 C 0.7029(2) 0.0039(2) 0.8607(2) 0.0236(8) Uani 1 1 d . . .
H17 H 0.6695 0.0389 0.9164 0.028 Uiso 1 1 calc R . .
C18 C 0.6265(3) 0.0274(2) 0.8181(2) 0.0257(8) Uani 1 1 d . . .
H18 H 0.6620 -0.0013 0.7605 0.031 Uiso 1 1 calc R . .
C19 C 0.5524(3) -0.0100(3) 0.8557(2) 0.0285(8) Uani 1 1 d . . .
H19 H 0.5124 0.0226 0.9119 0.034 Uiso 1 1 calc R . .
C110 C 0.6066(3) -0.1138(3) 0.8566(2) 0.0295(8) Uani 1 1 d . . .
H110 H 0.6438 -0.1467 0.8003 0.035 Uiso 1 1 calc R . .
C111 C 0.6794(3) -0.1346(2) 0.9022(2) 0.0284(8) Uani 1 1 d . . .
H11A H 0.7147 -0.2026 0.9024 0.034 Uiso 1 1 calc R . .
H11B H 0.6425 -0.1038 0.9585 0.034 Uiso 1 1 calc R . .
C112 C 0.7547(3) -0.1000(2) 0.8636(2) 0.0286(8) Uani 1 1 d . . .
H112 H 0.7948 -0.1343 0.8079 0.034 Uiso 1 1 calc R . .
C113 C 0.9062(3) 0.0240(3) 1.0227(3) 0.0498(11) Uani 1 1 d . . .
H11C H 0.9057 -0.0039 0.9739 0.075 Uiso 1 1 calc R . .
H11D H 0.8889 -0.0078 1.0675 0.075 Uiso 1 1 calc R . .
H11E H 0.9728 0.0175 1.0146 0.075 Uiso 1 1 calc R . .
C114 C 0.9363(3) 0.2335(3) 1.0401(2) 0.0502(11) Uani 1 1 d . . .
H11F H 0.8753 0.2930 1.0536 0.075 Uiso 1 1 calc R . .
H11G H 0.9942 0.2450 1.0263 0.075 Uiso 1 1 calc R . .
H11H H 0.9351 0.1997 1.0863 0.075 Uiso 1 1 calc R . .
O21 O 0.94709(19) 0.50016(18) 1.00215(15) 0.0378(6) Uani 1 1 d . . .
O22 O 0.80668(19) 0.64470(18) 1.04903(15) 0.0371(6) Uani 1 1 d . . .
O23 O 0.77348(18) 0.62460(17) 0.90275(14) 0.0312(6) Uani 1 1 d . A .
O24 O 0.77997(17) 0.51941(16) 0.80880(14) 0.0276(5) Uani 1 1 d . A .
O25 O 0.5777(2) 0.62394(17) 0.81149(16) 0.0371(6) Uani 1 1 d . . .
H25 H 0.5544 0.6369 0.7736 0.056 Uiso 1 1 calc R . .
O26 O 0.48926(18) 0.50758(19) 0.79431(14) 0.0345(6) Uani 1 1 d . A .
H26 H 0.4284 0.5373 0.8208 0.052 Uiso 1 1 calc R . .
N22A N 0.8867(5) 0.5360(4) 0.6417(4) 0.053(2) Uani 0.49 1 d PDU A 1
N23A N 0.9242(6) 0.4684(4) 0.5985(4) 0.0737(18) Uani 0.49 1 d PDU A 1
N32A N 0.8915(4) 0.2910(6) 0.6518(4) 0.043(2) Uani 0.49 1 d PD B 1
N33A N 0.9523(4) 0.2837(6) 0.6767(4) 0.0679(17) Uani 0.49 1 d PD B 1
C63A C 0.1626(6) 0.853(2) 0.5700(7) 0.045(5) Uani 0.49 1 d PD C 1
H63A H 0.1006 0.8796 0.6122 0.054 Uiso 0.49 1 calc PR C 1
C64A C 0.1654(7) 0.845(2) 0.4832(6) 0.062(3) Uani 0.49 1 d PD C 1
H64A H 0.1515 0.9057 0.4640 0.074 Uiso 0.49 1 calc PR C 1
H64B H 0.1129 0.8293 0.4801 0.074 Uiso 0.49 1 calc PR C 1
C65A C 0.2667(8) 0.7703(14) 0.4294(6) 0.071(2) Uani 0.49 1 d PD C 1
H65A H 0.2721 0.7084 0.4420 0.085 Uiso 0.49 1 calc PR C 1
C66A C 0.3488(7) 0.7809(5) 0.4500(4) 0.0507(12) Uani 0.49 1 d PD C 1
H66A H 0.4156 0.7331 0.4142 0.061 Uiso 0.49 1 calc PR C 1
N61A N 0.2905(7) 0.7676(8) 0.3418(5) 0.0830(19) Uani 0.49 1 d PDU C 1
N62A N 0.2244(6) 0.8038(5) 0.3139(4) 0.0714(18) Uani 0.49 1 d PDU C 1
N63A N 0.1708(6) 0.8278(6) 0.2782(5) 0.0882(19) Uani 0.49 1 d PDU C 1
N82A N 0.2439(4) 1.0488(4) 0.3110(4) 0.0477(18) Uani 0.49 1 d PD D 1
N83A N 0.2003(5) 1.0123(6) 0.3439(4) 0.0750(18) Uani 0.49 1 d PD D 1
N88A N 0.2207(2) 0.8877(6) 0.0563(4) 0.0471(15) Uani 0.49 1 d PDU E 1
N89A N 0.1375(3) 0.9134(7) 0.0711(5) 0.0764(19) Uani 0.49 1 d PDU E 1
N22B N 0.9023(4) 0.5652(5) 0.6229(3) 0.053(2) Uani 0.51 1 d PDU A 2
N23B N 0.9561(4) 0.5274(6) 0.5607(3) 0.0737(18) Uani 0.51 1 d PDU A 2
N32B N 0.8733(4) 0.3324(4) 0.6391(4) 0.043(2) Uani 0.51 1 d PD B 2
N33B N 0.9145(5) 0.3711(5) 0.6493(4) 0.0679(17) Uani 0.51 1 d PD B 2
C63B C 0.1621(5) 0.872(2) 0.5750(6) 0.045(5) Uani 0.51 1 d PD C 2
H63B H 0.1057 0.9137 0.6183 0.054 Uiso 0.51 1 calc PR C 2
C64B C 0.1524(7) 0.863(2) 0.4924(6) 0.062(3) Uani 0.51 1 d PD C 2
H64C H 0.1396 0.9219 0.4701 0.074 Uiso 0.51 1 calc PR C 2
H64D H 0.0959 0.8503 0.4968 0.074 Uiso 0.51 1 calc PR C 2
C65B C 0.2494(8) 0.7830(13) 0.4368(6) 0.071(2) Uani 0.51 1 d PD C 2
H65B H 0.2497 0.7228 0.4494 0.085 Uiso 0.51 1 calc PR C 2
C66B C 0.3388(6) 0.7832(5) 0.4490(4) 0.0507(12) Uani 0.51 1 d PD C 2
H66B H 0.4007 0.7325 0.4101 0.061 Uiso 0.51 1 calc PR C 2
N61B N 0.2596(8) 0.7882(7) 0.3476(5) 0.0830(19) Uani 0.51 1 d PDU C 2
N62B N 0.2254(6) 0.8625(6) 0.3252(4) 0.0714(18) Uani 0.51 1 d PDU C 2
N63B N 0.2018(7) 0.9285(7) 0.2967(5) 0.0882(19) Uani 0.51 1 d PDU C 2
N82B N 0.2279(4) 1.0992(5) 0.3350(3) 0.0477(18) Uani 0.51 1 d PD D 2
N83B N 0.1672(4) 1.1110(6) 0.3940(3) 0.0750(18) Uani 0.51 1 d PD D 2
N88B N 0.2236(3) 0.9143(5) 0.0659(4) 0.0471(15) Uani 0.51 1 d PDU E 2
N89B N 0.1421(3) 0.9685(5) 0.0904(5) 0.0764(19) Uani 0.51 1 d PDU E 2
N21 N 0.8360(3) 0.6107(2) 0.6834(2) 0.0539(10) Uani 1 1 d DU . .
N24 N 0.5244(2) 0.3575(2) 0.89768(17) 0.0338(7) Uani 1 1 d . . .
N25 N 0.4692(2) 0.3516(2) 0.86376(18) 0.0320(7) Uani 1 1 d . . .
N26 N 0.4131(3) 0.3408(2) 0.84277(19) 0.0420(8) Uani 1 1 d . . .
N27 N 0.8087(2) 0.3847(2) 0.91576(17) 0.0309(7) Uani 1 1 d . . .
N28 N 0.8988(3) 0.3513(2) 0.87751(19) 0.0356(7) Uani 1 1 d . . .
N29 N 0.9828(3) 0.3209(2) 0.8493(2) 0.0507(9) Uani 1 1 d . . .
C21 C 0.8545(3) 0.5590(3) 0.9968(2) 0.0305(9) Uani 1 1 d . . .
H21 H 0.8119 0.5273 1.0134 0.037 Uiso 1 1 calc R . .
C22 C 0.8663(3) 0.5714(2) 0.9102(2) 0.0288(8) Uani 1 1 d . . .
C23 C 0.9500(3) 0.5331(3) 0.8491(2) 0.0353(9) Uani 1 1 d . A .
H23 H 1.0109 0.4994 0.8594 0.042 Uiso 1 1 calc R . .
C24 C 0.9526(3) 0.5409(3) 0.7634(2) 0.0391(10) Uani 1 1 d . . .
H24A H 0.9684 0.4802 0.7362 0.047 Uiso 1 1 calc R A .
H24B H 1.0056 0.5573 0.7349 0.047 Uiso 1 1 calc R . .
C25 C 0.8535(3) 0.6145(3) 0.7601(2) 0.0390(10) Uani 1 1 d D A .
H25A H 0.8491 0.6768 0.7720 0.047 Uiso 1 1 calc R . .
C26 C 0.7684(3) 0.6090(3) 0.8246(2) 0.0315(9) Uani 1 1 d . . .
H26A H 0.7031 0.6564 0.8210 0.038 Uiso 1 1 calc R A .
C27 C 0.6986(3) 0.5038(2) 0.8544(2) 0.0264(8) Uani 1 1 d . . .
H27 H 0.6650 0.5437 0.9081 0.032 Uiso 1 1 calc R A .
C28 C 0.6240(3) 0.5261(2) 0.8099(2) 0.0288(8) Uani 1 1 d . A .
H28 H 0.6609 0.4952 0.7530 0.035 Uiso 1 1 calc R . .
C29 C 0.5466(3) 0.4931(3) 0.8470(2) 0.0279(8) Uani 1 1 d . . .
H29 H 0.5021 0.5306 0.9010 0.033 Uiso 1 1 calc R A .
C210 C 0.5967(3) 0.3904(3) 0.8549(2) 0.0301(8) Uani 1 1 d . A .
H210 H 0.6371 0.3524 0.8006 0.036 Uiso 1 1 calc R . .
C211 C 0.6637(3) 0.3744(3) 0.9055(2) 0.0310(9) Uani 1 1 d . . .
H21A H 0.6944 0.3081 0.9126 0.037 Uiso 1 1 calc R A .
H21B H 0.6236 0.4122 0.9592 0.037 Uiso 1 1 calc R . .
C212 C 0.7449(3) 0.4014(2) 0.8649(2) 0.0266(8) Uani 1 1 d . A .
H212 H 0.7862 0.3621 0.8112 0.032 Uiso 1 1 calc R . .
C213 C 0.9403(3) 0.4693(3) 1.0793(2) 0.0498(11) Uani 1 1 d . . .
H21C H 0.9226 0.5208 1.1196 0.075 Uiso 1 1 calc R . .
H21D H 1.0046 0.4175 1.0767 0.075 Uiso 1 1 calc R . .
H21E H 0.8891 0.4486 1.0941 0.075 Uiso 1 1 calc R . .
C214 C 0.8569(4) 0.7004(3) 1.0336(3) 0.0525(11) Uani 1 1 d . . .
H21F H 0.9235 0.6653 1.0379 0.079 Uiso 1 1 calc R . .
H21G H 0.8190 0.7573 1.0729 0.079 Uiso 1 1 calc R . .
H21H H 0.8626 0.7168 0.9795 0.079 Uiso 1 1 calc R . .
O31 O 0.9290(2) 0.1361(2) 0.27444(16) 0.0468(7) Uani 1 1 d . . .
O32 O 0.81299(19) 0.2871(2) 0.27485(15) 0.0394(6) Uani 1 1 d . . .
O33 O 0.76571(18) 0.30819(18) 0.44434(14) 0.0318(6) Uani 1 1 d . B .
O34 O 0.78495(18) 0.41313(17) 0.51810(14) 0.0302(6) Uani 1 1 d . B .
O35 O 0.57811(19) 0.49738(18) 0.62520(15) 0.0355(6) Uani 1 1 d . . .
H35 H 0.5413 0.5173 0.6732 0.053 Uiso 1 1 calc R . .
O36 O 0.49934(19) 0.68812(18) 0.68521(14) 0.0358(6) Uani 1 1 d . B .
H36 H 0.4407 0.6999 0.6904 0.054 Uiso 1 1 calc R . .
N31 N 0.8201(2) 0.2992(2) 0.63550(18) 0.0442(8) Uani 1 1 d D . .
N34 N 0.5486(3) 0.8020(2) 0.56615(19) 0.0397(8) Uani 1 1 d U . .
N35 N 0.4920(3) 0.8545(2) 0.6313(2) 0.0350(8) Uani 1 1 d U . .
N36 N 0.4361(3) 0.9114(3) 0.6843(2) 0.0424(8) Uani 1 1 d U . .
N37 N 0.8239(3) 0.5228(2) 0.39951(18) 0.0383(8) Uani 1 1 d . . .
N38 N 0.9092(3) 0.4594(3) 0.3897(2) 0.0434(9) Uani 1 1 d . . .
N39 N 0.9883(3) 0.4027(3) 0.3719(2) 0.0640(11) Uani 1 1 d . . .
C31 C 0.8427(3) 0.2122(3) 0.3190(2) 0.0360(9) Uani 1 1 d . . .
H31 H 0.7889 0.1930 0.3347 0.043 Uiso 1 1 calc R . .
C32 C 0.8555(3) 0.2387(3) 0.3948(2) 0.0335(9) Uani 1 1 d . . .
C33 C 0.9376(3) 0.1983(3) 0.4140(2) 0.0384(9) Uani 1 1 d . B .
H33 H 0.9968 0.1519 0.3759 0.046 Uiso 1 1 calc R . .
C34 C 0.9395(3) 0.2240(3) 0.4951(2) 0.0413(10) Uani 1 1 d . . .
H34A H 0.9634 0.2711 0.4925 0.050 Uiso 1 1 calc R B .
H34B H 0.9848 0.1684 0.5126 0.050 Uiso 1 1 calc R . .
C35 C 0.8346(3) 0.2630(3) 0.5534(2) 0.0338(9) Uani 1 1 d D B .
H35A H 0.8161 0.2113 0.5580 0.041 Uiso 1 1 calc R . .
C36 C 0.7618(3) 0.3391(3) 0.5215(2) 0.0306(9) Uani 1 1 d . . .
H36A H 0.6929 0.3608 0.5599 0.037 Uiso 1 1 calc R B .
C37 C 0.7067(3) 0.5033(2) 0.5175(2) 0.0275(8) Uani 1 1 d . . .
H37 H 0.6717 0.4973 0.4809 0.033 Uiso 1 1 calc R B .
C38 C 0.6319(3) 0.5482(3) 0.6010(2) 0.0283(8) Uani 1 1 d . B .
H38 H 0.6691 0.5441 0.6388 0.034 Uiso 1 1 calc R . .
C39 C 0.5611(3) 0.6503(3) 0.6035(2) 0.0313(9) Uani 1 1 d . . .
H39 H 0.5180 0.6542 0.5709 0.038 Uiso 1 1 calc R B .
C310 C 0.6155(3) 0.7048(3) 0.5709(2) 0.0317(9) Uani 1 1 d . B .
H310 H 0.6553 0.7046 0.6055 0.038 Uiso 1 1 calc R . .
C311 C 0.6854(3) 0.6610(3) 0.4857(2) 0.0352(9) Uani 1 1 d . . .
H31A H 0.6463 0.6629 0.4507 0.042 Uiso 1 1 calc R B .
H31B H 0.7217 0.6970 0.4648 0.042 Uiso 1 1 calc R . .
C312 C 0.7591(3) 0.5611(3) 0.4843(2) 0.0308(9) Uani 1 1 d . B .
H312 H 0.8009 0.5601 0.5172 0.037 Uiso 1 1 calc R . .
C313 C 0.8814(3) 0.3243(3) 0.2494(2) 0.0488(11) Uani 1 1 d . . .
H31C H 0.8934 0.3434 0.2961 0.073 Uiso 1 1 calc R . .
H31D H 0.8534 0.3783 0.2228 0.073 Uiso 1 1 calc R . .
H31E H 0.9444 0.2767 0.2118 0.073 Uiso 1 1 calc R . .
C314 C 0.9134(4) 0.0843(3) 0.2190(3) 0.0639(14) Uani 1 1 d . . .
H31F H 0.8618 0.0673 0.2481 0.096 Uiso 1 1 calc R . .
H31G H 0.9756 0.0277 0.1925 0.096 Uiso 1 1 calc R . .
H31H H 0.8920 0.1225 0.1787 0.096 Uiso 1 1 calc R . .
O41 O 0.8144(2) 0.7683(2) 0.27913(17) 0.0481(7) Uani 1 1 d . . .
O42 O 0.9466(2) 0.80340(19) 0.25059(15) 0.0401(6) Uani 1 1 d . . .
O43 O 0.77482(18) 0.82606(18) 0.44324(15) 0.0362(6) Uani 1 1 d . . .
O44 O 0.77738(18) 0.92887(17) 0.53274(14) 0.0308(6) Uani 1 1 d . . .
O45 O 0.5761(2) 0.99536(18) 0.63905(14) 0.0361(6) Uani 1 1 d . . .
H45 H 0.5406 1.0122 0.6876 0.054 Uiso 1 1 calc R . .
O46 O 0.47908(19) 1.18794(19) 0.70065(14) 0.0374(6) Uani 1 1 d . . .
H46 H 0.4191 1.2056 0.7056 0.056 Uiso 1 1 calc R . .
N41 N 0.8369(3) 0.7930(3) 0.6291(2) 0.0529(9) Uani 1 1 d U . .
N42 N 0.9100(3) 0.7690(3) 0.6492(2) 0.0585(10) Uani 1 1 d U . .
N43 N 0.9726(4) 0.7481(3) 0.6770(2) 0.0772(13) Uani 1 1 d U . .
N44 N 0.5088(3) 1.3100(2) 0.57986(19) 0.0410(8) Uani 1 1 d U . .
N45 N 0.4579(3) 1.3663(3) 0.6432(2) 0.0388(8) Uani 1 1 d U . .
N46 N 0.4059(3) 1.4270(3) 0.6930(2) 0.0553(10) Uani 1 1 d U . .
N47 N 0.8026(2) 1.0412(2) 0.41319(18) 0.0390(8) Uani 1 1 d . . .
N48 N 0.8918(3) 0.9979(3) 0.4063(2) 0.0438(9) Uani 1 1 d . . .
N49 N 0.9754(3) 0.9585(3) 0.3932(3) 0.0668(12) Uani 1 1 d . . .
C41 C 0.8548(3) 0.8203(3) 0.3056(2) 0.0351(9) Uani 1 1 d . . .
H41 H 0.8076 0.8879 0.3111 0.042 Uiso 1 1 calc R . .
C42 C 0.8675(3) 0.8004(3) 0.3854(2) 0.0373(9) Uani 1 1 d . . .
C43 C 0.9509(3) 0.7684(3) 0.4027(2) 0.0389(10) Uani 1 1 d . . .
H43 H 1.0118 0.7502 0.3603 0.047 Uiso 1 1 calc R . .
C44 C 0.9531(3) 0.7594(3) 0.4875(2) 0.0417(10) Uani 1 1 d . . .
H44A H 0.9676 0.8075 0.5063 0.050 Uiso 1 1 calc R . .
H44B H 1.0068 0.6976 0.4884 0.050 Uiso 1 1 calc R . .
C45 C 0.8534(3) 0.7710(3) 0.5437(2) 0.0408(10) Uani 1 1 d . . .
H45A H 0.8505 0.7115 0.5355 0.049 Uiso 1 1 calc R . .
C46 C 0.7696(3) 0.8473(3) 0.5230(2) 0.0356(9) Uani 1 1 d . . .
H46A H 0.7048 0.8555 0.5610 0.043 Uiso 1 1 calc R . .
C47 C 0.6926(3) 1.0148(3) 0.5313(2) 0.0275(8) Uani 1 1 d . . .
H47 H 0.6597 1.0029 0.4954 0.033 Uiso 1 1 calc R . .
C48 C 0.6187(3) 1.0561(3) 0.6147(2) 0.0288(8) Uani 1 1 d . . .
H48 H 0.6552 1.0576 0.6516 0.035 Uiso 1 1 calc R . .
C49 C 0.5386(3) 1.1541(3) 0.6186(2) 0.0289(8) Uani 1 1 d . . .
H49 H 0.4962 1.1519 0.5875 0.035 Uiso 1 1 calc R . .
C410 C 0.5833(3) 1.2173(3) 0.5844(2) 0.0336(9) Uani 1 1 d . . .
H410 H 0.6217 1.2233 0.6178 0.040 Uiso 1 1 calc R . .
C411 C 0.6528(3) 1.1754(3) 0.4989(2) 0.0344(9) Uani 1 1 d . . .
H41A H 0.6818 1.2166 0.4764 0.041 Uiso 1 1 calc R . .
H41B H 0.6149 1.1703 0.4653 0.041 Uiso 1 1 calc R . .
C412 C 0.7360(3) 1.0794(3) 0.4974(2) 0.0301(8) Uani 1 1 d . . .
H412 H 0.7749 1.0851 0.5304 0.036 Uiso 1 1 calc R . .
C413 C 0.8730(4) 0.6692(3) 0.2665(3) 0.0603(13) Uani 1 1 d . . .
H41C H 0.9328 0.6505 0.2195 0.090 Uiso 1 1 calc R . .
H41D H 0.8340 0.6400 0.2574 0.090 Uiso 1 1 calc R . .
H41E H 0.8925 0.6495 0.3138 0.090 Uiso 1 1 calc R . .
C414 C 0.9388(3) 0.8384(3) 0.1775(2) 0.0495(11) Uani 1 1 d . . .
H41F H 0.9203 0.8018 0.1480 0.074 Uiso 1 1 calc R . .
H41G H 1.0030 0.8337 0.1450 0.074 Uiso 1 1 calc R . .
H41H H 0.8877 0.9037 0.1894 0.074 Uiso 1 1 calc R . .
O51 O 0.2935(3) 0.2663(2) 0.6851(2) 0.0327(9) Uani 0.75 1 d PD F 3
O52 O 0.1894(2) 0.2037(2) 0.67892(17) 0.0354(8) Uani 0.75 1 d PD F 3
O53 O 0.3476(3) 0.2435(6) 0.5110(2) 0.0328(9) Uani 0.75 1 d PD F 3
C51 C 0.2734(3) 0.2138(2) 0.6368(2) 0.0283(11) Uani 0.75 1 d PD F 3
H51C H 0.3317 0.1502 0.6206 0.034 Uiso 0.75 1 calc PR F 3
C52 C 0.2583(3) 0.2516(3) 0.5615(2) 0.0295(13) Uani 0.75 1 d PD F 3
C53 C 0.1743(3) 0.2839(4) 0.5456(3) 0.044(2) Uani 0.75 1 d PD F 3
H53A H 0.1165 0.2867 0.5842 0.053 Uiso 0.75 1 calc PR F 3
C54 C 0.1696(3) 0.3169(5) 0.4656(3) 0.0502(13) Uani 0.75 1 d PD F 3
H54A H 0.1212 0.3050 0.4490 0.060 Uiso 0.75 1 calc PR F 3
H54B H 0.1483 0.3845 0.4699 0.060 Uiso 0.75 1 calc PR F 3
C513 C 0.2168(5) 0.3611(3) 0.7113(4) 0.0476(15) Uani 0.75 1 d PD F 3
H51D H 0.2351 0.3933 0.7452 0.071 Uiso 0.75 1 calc PR F 3
H51E H 0.1538 0.3620 0.7419 0.071 Uiso 0.75 1 calc PR F 3
H51F H 0.2091 0.3926 0.6645 0.071 Uiso 0.75 1 calc PR F 3
C514 C 0.2054(4) 0.1421(3) 0.7378(3) 0.0400(13) Uani 0.75 1 d PD F 3
H51G H 0.1437 0.1391 0.7654 0.060 Uiso 0.75 1 calc PR F 3
H51H H 0.2254 0.1655 0.7768 0.060 Uiso 0.75 1 calc PR F 3
H51I H 0.2580 0.0798 0.7113 0.060 Uiso 0.75 1 calc PR F 3
O91 O 0.2883(10) 0.3015(7) 0.6876(8) 0.0327(9) Uani 0.25 1 d PD F 4
O92 O 0.3005(6) 0.1632(5) 0.6436(4) 0.0354(8) Uani 0.25 1 d PD F 4
O93 O 0.3400(8) 0.2540(19) 0.5147(6) 0.0328(9) Uani 0.25 1 d PD F 4
C91 C 0.2483(7) 0.2602(4) 0.6487(3) 0.0283(11) Uani 0.25 1 d PD F 4
H91A H 0.1783 0.2802 0.6839 0.034 Uiso 0.25 1 calc PR F 4
C92 C 0.2448(7) 0.2840(10) 0.5676(4) 0.0295(13) Uani 0.25 1 d PD F 4
C93 C 0.1642(7) 0.3176(17) 0.5466(5) 0.044(2) Uani 0.25 1 d PD F 4
H93A H 0.1014 0.3360 0.5866 0.053 Uiso 0.25 1 calc PR F 4
C94 C 0.1688(5) 0.3279(12) 0.4602(4) 0.0502(13) Uani 0.25 1 d PD F 4
H94A H 0.1202 0.3124 0.4480 0.060 Uiso 0.25 1 calc PR F 4
H94B H 0.1517 0.3930 0.4518 0.060 Uiso 0.25 1 calc PR F 4
C913 C 0.2182(16) 0.3938(10) 0.7295(14) 0.0476(15) Uani 0.25 1 d PD F 4
H91B H 0.2519 0.4198 0.7523 0.071 Uiso 0.25 1 calc PR F 4
H91C H 0.1643 0.3913 0.7726 0.071 Uiso 0.25 1 calc PR F 4
H91D H 0.1905 0.4333 0.6920 0.071 Uiso 0.25 1 calc PR F 4
C914 C 0.2822(11) 0.1303(7) 0.7195(6) 0.0400(13) Uani 0.25 1 d PD F 4
H91E H 0.3220 0.0624 0.7117 0.060 Uiso 0.25 1 calc PR F 4
H91F H 0.2114 0.1472 0.7423 0.060 Uiso 0.25 1 calc PR F 4
H91G H 0.3008 0.1587 0.7563 0.060 Uiso 0.25 1 calc PR F 4
O54 O 0.33136(18) 0.36565(17) 0.43371(14) 0.0310(6) Uani 1 1 d . . .
O55 O 0.53728(19) 0.26637(17) 0.32618(14) 0.0323(6) Uani 1 1 d . . .
H55 H 0.5771 0.2540 0.2792 0.049 Uiso 1 1 calc R . .
O56 O 0.62317(19) 0.38352(19) 0.26816(14) 0.0353(6) Uani 1 1 d . . .
H56 H 0.6814 0.3428 0.2628 0.053 Uiso 1 1 calc R . .
N51 N 0.2848(3) 0.2837(3) 0.32200(19) 0.0497(9) Uani 1 1 d . F .
N52 N 0.2364(3) 0.3681(3) 0.3179(2) 0.0509(10) Uani 1 1 d . . .
N53 N 0.1978(4) 0.4411(3) 0.3045(2) 0.0753(13) Uani 1 1 d . . .
N54 N 0.5793(3) 0.5373(2) 0.3883(2) 0.0450(9) Uani 1 1 d D . .
N55 N 0.6354(2) 0.54282(15) 0.3239(2) 0.0383(8) Uani 1 1 d D . .
N56 N 0.6910(3) 0.5524(2) 0.2729(2) 0.0457(9) Uani 1 1 d D . .
N57 N 0.2953(3) 0.5052(2) 0.55227(19) 0.0459(9) Uani 1 1 d . . .
N58 N 0.2114(3) 0.5234(3) 0.5588(2) 0.0555(11) Uani 1 1 d . . .
N59 N 0.1303(3) 0.5418(3) 0.5738(3) 0.0858(16) Uani 1 1 d . . .
C55 C 0.2721(3) 0.2636(3) 0.4055(2) 0.0418(10) Uani 1 1 d D . .
H55A H 0.2882 0.1965 0.4032 0.050 Uiso 1 1 calc R F 3
C56 C 0.3501(3) 0.2727(3) 0.4339(2) 0.0336(9) Uani 1 1 d D F .
H56A H 0.4175 0.2321 0.3944 0.040 Uiso 1 1 calc R G 3
C57 C 0.4121(3) 0.3839(2) 0.4349(2) 0.0276(8) Uani 1 1 d . . .
H57 H 0.4462 0.3456 0.4714 0.033 Uiso 1 1 calc R . .
C58 C 0.4873(3) 0.3634(3) 0.3509(2) 0.0273(8) Uani 1 1 d . . .
H58 H 0.4508 0.3945 0.3133 0.033 Uiso 1 1 calc R . .
C59 C 0.5612(3) 0.3996(3) 0.3501(2) 0.0303(8) Uani 1 1 d . . .
H59 H 0.6033 0.3638 0.3828 0.036 Uiso 1 1 calc R . .
C510 C 0.5097(3) 0.5027(3) 0.3825(2) 0.0314(9) Uani 1 1 d D . .
H510 H 0.4711 0.5391 0.3478 0.038 Uiso 1 1 calc R . .
C511 C 0.4393(3) 0.5194(3) 0.4675(2) 0.0365(9) Uani 1 1 d . . .
H51A H 0.4049 0.5865 0.4889 0.044 Uiso 1 1 calc R . .
H51B H 0.4778 0.4850 0.5023 0.044 Uiso 1 1 calc R . .
C512 C 0.3627(3) 0.4868(3) 0.4681(2) 0.0324(9) Uani 1 1 d . . .
H512 H 0.3225 0.5237 0.4345 0.039 Uiso 1 1 calc R . .
O61 O 0.3100(2) 0.74195(19) 0.69047(18) 0.0512(8) Uani 1 1 d . C .
O62 O 0.1684(2) 0.8861(2) 0.72476(18) 0.0508(7) Uani 1 1 d . C .
O63 O 0.3399(2) 0.76999(19) 0.53034(18) 0.0492(7) Uani 1 1 d D . .
O64 O 0.33457(19) 0.86917(19) 0.43441(15) 0.0369(6) Uani 1 1 d D . .
O65 O 0.5342(2) 0.76295(18) 0.32702(15) 0.0420(7) Uani 1 1 d . C .
H65 H 0.5749 0.7477 0.2802 0.063 Uiso 1 1 calc R . .
O66 O 0.63034(19) 0.8732(2) 0.26319(14) 0.0383(6) Uani 1 1 d . . .
H66 H 0.6867 0.8279 0.2561 0.058 Uiso 1 1 calc R . .
N64 N 0.5981(3) 1.0222(3) 0.38166(19) 0.0443(9) Uani 1 1 d . C .
N65 N 0.6438(2) 1.0393(2) 0.31904(19) 0.0332(7) Uani 1 1 d . . .
N66 N 0.6918(3) 1.0569(2) 0.2675(2) 0.0422(8) Uani 1 1 d . . .
N67 N 0.3092(2) 1.0036(2) 0.55322(18) 0.0393(8) Uani 1 1 d . C .
N68 N 0.2204(3) 1.0409(2) 0.5625(2) 0.0462(9) Uani 1 1 d . . .
N69 N 0.1350(3) 1.0767(3) 0.5788(3) 0.0755(13) Uani 1 1 d . . .
C61 C 0.2603(3) 0.8310(3) 0.6671(3) 0.0461(11) Uani 1 1 d . . .
H61 H 0.3023 0.8631 0.6626 0.055 Uiso 1 1 calc R C .
C62 C 0.2472(3) 0.8228(3) 0.5870(3) 0.0426(10) Uani 1 1 d D C .
C67 C 0.4175(3) 0.8836(3) 0.4348(2) 0.0326(9) Uani 1 1 d . C .
H67 H 0.4513 0.8437 0.4707 0.039 Uiso 1 1 calc R . .
C68 C 0.4918(3) 0.8599(3) 0.3498(2) 0.0313(9) Uani 1 1 d . . .
H68 H 0.4549 0.8926 0.3129 0.038 Uiso 1 1 calc R C .
C69 C 0.5703(3) 0.8905(3) 0.3458(2) 0.0325(9) Uani 1 1 d . C .
H69 H 0.6130 0.8527 0.3774 0.039 Uiso 1 1 calc R . .
C610 C 0.5240(3) 0.9926(3) 0.3781(2) 0.0332(9) Uani 1 1 d . . .
H610 H 0.4852 1.0309 0.3442 0.040 Uiso 1 1 calc R C .
C611 C 0.4547(3) 1.0115(3) 0.4645(2) 0.0328(9) Uani 1 1 d . C .
H61A H 0.4936 0.9747 0.4982 0.039 Uiso 1 1 calc R . .
H61B H 0.4246 1.0782 0.4859 0.039 Uiso 1 1 calc R . .
C612 C 0.3735(3) 0.9857(3) 0.4682(2) 0.0321(9) Uani 1 1 d . . .
H612 H 0.3324 1.0251 0.4362 0.038 Uiso 1 1 calc R C .
C613 C 0.1778(4) 0.9117(3) 0.7972(3) 0.0641(13) Uani 1 1 d . . .
H61C H 0.2138 0.8555 0.8184 0.096 Uiso 1 1 calc R C .
H61D H 0.1115 0.9494 0.8363 0.096 Uiso 1 1 calc R . .
H61E H 0.2146 0.9478 0.7869 0.096 Uiso 1 1 calc R . .
C614 C 0.2617(4) 0.6854(3) 0.6961(3) 0.0596(13) Uani 1 1 d . . .
H61F H 0.1931 0.7198 0.7325 0.089 Uiso 1 1 calc R C .
H61G H 0.2974 0.6285 0.7168 0.089 Uiso 1 1 calc R . .
H61H H 0.2615 0.6689 0.6429 0.089 Uiso 1 1 calc R . .
O71 O 0.3011(2) 0.6078(2) -0.10132(16) 0.0448(7) Uani 1 1 d . . .
O72 O 0.1452(2) 0.6155(2) -0.04258(17) 0.0495(7) Uani 1 1 d . . .
O73 O 0.34430(18) 0.55151(18) 0.03650(16) 0.0415(7) Uani 1 1 d . . .
O74 O 0.34786(18) 0.45810(18) 0.13680(14) 0.0325(6) Uani 1 1 d . . .
O75 O 0.54782(19) 0.39104(18) 0.13699(15) 0.0338(6) Uani 1 1 d . . .
H75 H 0.5820 0.3769 0.1677 0.051 Uiso 1 1 calc R . .
O76 O 0.64454(18) 0.20059(19) 0.15380(14) 0.0371(6) Uani 1 1 d . . .
H76 H 0.7042 0.1679 0.1253 0.056 Uiso 1 1 calc R . .
N71 N 0.3094(3) 0.5968(3) 0.2524(3) 0.0638(12) Uani 1 1 d . . .
N72 N 0.2463(3) 0.6101(3) 0.3139(3) 0.0581(10) Uani 1 1 d . . .
N73 N 0.1885(4) 0.6266(4) 0.3778(3) 0.0784(14) Uani 1 1 d . . .
N74 N 0.6114(3) 0.0747(2) 0.05655(19) 0.0439(9) Uani 1 1 d U . .
N75 N 0.6644(3) 0.0182(2) 0.09148(19) 0.0376(8) Uani 1 1 d U . .
N76 N 0.7168(3) -0.0417(3) 0.1142(2) 0.0493(9) Uani 1 1 d U . .
N77 N 0.3120(3) 0.3397(3) 0.0484(2) 0.0432(8) Uani 1 1 d . . .
N78 N 0.2250(3) 0.3882(3) 0.0920(2) 0.0480(9) Uani 1 1 d . . .
N79 N 0.1427(3) 0.4318(3) 0.1265(3) 0.0688(12) Uani 1 1 d . . .
C71 C 0.2439(3) 0.5732(3) -0.0454(2) 0.0399(10) Uani 1 1 d . . .
H71 H 0.2729 0.5049 -0.0631 0.048 Uiso 1 1 calc R . .
C72 C 0.2466(3) 0.5869(3) 0.0385(2) 0.0366(9) Uani 1 1 d . . .
C73 C 0.1691(3) 0.6228(3) 0.1040(3) 0.0445(10) Uani 1 1 d . . .
H73 H 0.1046 0.6450 0.0997 0.053 Uiso 1 1 calc R . .
C74 C 0.1783(3) 0.6303(3) 0.1860(3) 0.0497(11) Uani 1 1 d . . .
H74A H 0.1658 0.5828 0.2157 0.060 Uiso 1 1 calc R . .
H74B H 0.1284 0.6925 0.2168 0.060 Uiso 1 1 calc R . .
C75 C 0.2821(3) 0.6156(3) 0.1768(3) 0.0523(12) Uani 1 1 d . . .
H75A H 0.2867 0.6729 0.1604 0.063 Uiso 1 1 calc R . .
C76 C 0.3590(3) 0.5349(3) 0.1130(2) 0.0377(9) Uani 1 1 d . . .
H76A H 0.4270 0.5249 0.1092 0.045 Uiso 1 1 calc R . .
C77 C 0.4283(2) 0.3696(3) 0.0963(2) 0.0263(8) Uani 1 1 d . . .
H77 H 0.4616 0.3756 0.0404 0.032 Uiso 1 1 calc R . .
C78 C 0.5039(3) 0.3313(3) 0.1400(2) 0.0269(8) Uani 1 1 d . . .
H78 H 0.4682 0.3322 0.1974 0.032 Uiso 1 1 calc R . .
C79 C 0.5838(3) 0.2311(3) 0.1039(2) 0.0298(8) Uani 1 1 d . . .
H79 H 0.6254 0.2305 0.0486 0.036 Uiso 1 1 calc R . .
C710 C 0.5369(3) 0.1679(3) 0.1000(2) 0.0307(9) Uani 1 1 d . . .
H710 H 0.5006 0.1631 0.1554 0.037 Uiso 1 1 calc R . .
C711 C 0.4653(3) 0.2073(3) 0.0530(2) 0.0337(9) Uani 1 1 d . . .
H71A H 0.4350 0.1663 0.0500 0.040 Uiso 1 1 calc R . .
H71B H 0.5018 0.2100 -0.0023 0.040 Uiso 1 1 calc R . .
C712 C 0.3836(3) 0.3049(3) 0.0938(2) 0.0317(9) Uani 1 1 d . . .
H712 H 0.3478 0.3016 0.1498 0.038 Uiso 1 1 calc R . .
C713 C 0.2700(4) 0.7045(3) -0.0834(3) 0.0634(13) Uani 1 1 d . . .
H71C H 0.2014 0.7406 -0.0832 0.095 Uiso 1 1 calc R . .
H71D H 0.3138 0.7220 -0.1241 0.095 Uiso 1 1 calc R . .
H71E H 0.2734 0.7175 -0.0306 0.095 Uiso 1 1 calc R . .
C714 C 0.1340(4) 0.5902(4) -0.1151(3) 0.0637(13) Uani 1 1 d . . .
H71F H 0.1723 0.6083 -0.1602 0.096 Uiso 1 1 calc R . .
H71G H 0.0635 0.6222 -0.1107 0.096 Uiso 1 1 calc R . .
H71H H 0.1585 0.5228 -0.1241 0.096 Uiso 1 1 calc R . .
O81 O 0.29507(19) 1.10662(18) -0.08376(15) 0.0361(6) Uani 1 1 d . . .
O82 O 0.17567(18) 1.25668(18) -0.01844(15) 0.0348(6) Uani 1 1 d . . .
O83 O 0.34660(18) 1.08028(17) 0.05816(14) 0.0306(6) Uani 1 1 d . D .
O84 O 0.33467(18) 0.96909(17) 0.13930(14) 0.0294(6) Uani 1 1 d . D .
O85 O 0.53895(19) 0.88990(17) 0.14247(15) 0.0312(6) Uani 1 1 d . . .
H85 H 0.5712 0.8728 0.1745 0.047 Uiso 1 1 calc R . .
O86 O 0.62211(18) 0.69800(18) 0.15801(14) 0.0318(6) Uani 1 1 d . D .
H86 H 0.6826 0.6783 0.1317 0.048 Uiso 1 1 calc R . .
N81 N 0.2998(2) 1.0784(2) 0.27670(18) 0.0440(9) Uani 1 1 d D . .
N84 N 0.5825(3) 0.5821(2) 0.05842(18) 0.0385(8) Uani 1 1 d . . .
N85 N 0.6360(3) 0.5285(2) 0.09479(18) 0.0320(7) Uani 1 1 d . . .
N86 N 0.6905(3) 0.4706(2) 0.11790(19) 0.0374(8) Uani 1 1 d . . .
N87 N 0.3092(2) 0.8600(2) 0.03126(19) 0.0438(8) Uani 1 1 d DU . .
C81 C 0.2656(3) 1.1796(3) -0.0224(2) 0.0309(8) Uani 1 1 d . . .
H81 H 0.3183 1.2002 -0.0351 0.037 Uiso 1 1 calc R . .
C82 C 0.2557(3) 1.1489(3) 0.0592(2) 0.0301(8) Uani 1 1 d . . .
C83 C 0.1745(3) 1.1858(3) 0.1230(2) 0.0366(9) Uani 1 1 d . D .
H83 H 0.1142 1.2321 0.1177 0.044 Uiso 1 1 calc R . .
C84 C 0.1751(3) 1.1563(3) 0.2037(2) 0.0390(10) Uani 1 1 d . . .
H84A H 0.1540 1.1072 0.2124 0.047 Uiso 1 1 calc R D .
H84B H 0.1289 1.2100 0.2468 0.047 Uiso 1 1 calc R . .
C85 C 0.2803(3) 1.1199(3) 0.2044(2) 0.0325(9) Uani 1 1 d D D .
H85A H 0.2963 1.1731 0.2005 0.039 Uiso 1 1 calc R . .
C86 C 0.3545(3) 1.0453(2) 0.1320(2) 0.0290(8) Uani 1 1 d . . .
H86A H 0.4236 1.0251 0.1327 0.035 Uiso 1 1 calc R D .
C87 C 0.4159(2) 0.8809(2) 0.0965(2) 0.0250(8) Uani 1 1 d . . .
H87 H 0.4520 0.8897 0.0428 0.030 Uiso 1 1 calc R D .
C88 C 0.4885(3) 0.8358(2) 0.1429(2) 0.0265(8) Uani 1 1 d . D .
H88 H 0.4499 0.8375 0.1996 0.032 Uiso 1 1 calc R . .
C89 C 0.5642(3) 0.7348(3) 0.1065(2) 0.0284(8) Uani 1 1 d . . .
H89 H 0.6086 0.7332 0.0523 0.034 Uiso 1 1 calc R D .
C810 C 0.5126(3) 0.6780(3) 0.0993(2) 0.0312(9) Uani 1 1 d . D .
H810 H 0.4712 0.6765 0.1538 0.037 Uiso 1 1 calc R . .
C811 C 0.4464(3) 0.7209(3) 0.0485(2) 0.0329(9) Uani 1 1 d . . .
H81A H 0.4129 0.6833 0.0437 0.039 Uiso 1 1 calc R D .
H81B H 0.4876 0.7207 -0.0060 0.039 Uiso 1 1 calc R . .
C812 C 0.3680(3) 0.8211(2) 0.0861(2) 0.0298(8) Uani 1 1 d D D .
H812 H 0.3231 0.8209 0.1394 0.036 Uiso 1 1 calc R . .
C813 C 0.2267(3) 1.0693(3) -0.0734(3) 0.0459(11) Uani 1 1 d . . .
H81C H 0.2131 1.0511 -0.0199 0.069 Uiso 1 1 calc R . .
H81D H 0.2557 1.0147 -0.1141 0.069 Uiso 1 1 calc R . .
H81E H 0.1644 1.1166 -0.0792 0.069 Uiso 1 1 calc R . .
C814 C 0.1851(3) 1.3087(3) -0.0831(2) 0.0401(10) Uani 1 1 d . . .
H81F H 0.2359 1.3279 -0.0848 0.060 Uiso 1 1 calc R . .
H81G H 0.1211 1.3640 -0.0750 0.060 Uiso 1 1 calc R . .
H81H H 0.2046 1.2699 -0.1337 0.060 Uiso 1 1 calc R . .

loop_
_atom_site_aniso_label
_atom_site_aniso_U_11
_atom_site_aniso_U_22
_atom_site_aniso_U_33
_atom_site_aniso_U_23
_atom_site_aniso_U_13
_atom_site_aniso_U_12
O11 0.0385(15) 0.0394(16) 0.0284(15) 0.0112(12) -0.0143(12) -0.0178(13)
O12 0.0356(14) 0.0493(17) 0.0339(15) 0.0028(12) -0.0145(11) -0.0254(13)
O13 0.0293(13) 0.0352(14) 0.0227(13) 0.0037(11) -0.0100(10) -0.0173(11)
O14 0.0287(13) 0.0254(13) 0.0288(14) 0.0061(11) -0.0080(10) -0.0158(11)
O15 0.0391(15) 0.0242(14) 0.0389(16) 0.0092(11) -0.0246(12) -0.0135(12)
O16 0.0314(14) 0.0408(16) 0.0241(13) 0.0062(11) -0.0127(11) -0.0184(12)
N11 0.052(2) 0.0345(18) 0.0260(18) 0.0094(14) -0.0202(15) -0.0172(16)
N12 0.049(2) 0.052(2) 0.038(2) 0.0020(18) -0.0246(17) -0.0180(18)
N13 0.063(3) 0.061(3) 0.070(3) -0.017(2) -0.031(2) -0.011(2)
N14 0.048(2) 0.044(2) 0.0301(18) 0.0130(15) -0.0181(15) -0.0335(17)
N15 0.0348(19) 0.0320(18) 0.0299(18) 0.0062(14) -0.0095(15) -0.0172(15)
N16 0.047(2) 0.043(2) 0.038(2) 0.0111(16) -0.0156(16) -0.0278(18)
N17 0.0360(19) 0.040(2) 0.042(2) 0.0160(15) -0.0210(16) -0.0201(16)
N18 0.039(2) 0.040(2) 0.050(2) 0.0045(16) -0.0189(18) -0.0151(17)
N19 0.043(3) 0.100(4) 0.080(3) 0.004(3) -0.020(2) -0.029(2)
C11 0.030(2) 0.035(2) 0.029(2) 0.0111(17) -0.0162(16) -0.0159(17)
C12 0.034(2) 0.034(2) 0.030(2) 0.0098(17) -0.0160(17) -0.0189(18)
C13 0.027(2) 0.038(2) 0.031(2) 0.0032(17) -0.0071(16) -0.0166(17)
C14 0.038(2) 0.044(2) 0.021(2) 0.0044(17) -0.0054(16) -0.0213(19)
C15 0.042(2) 0.027(2) 0.025(2) 0.0077(16) -0.0129(17) -0.0185(18)
C16 0.0293(19) 0.026(2) 0.0244(19) 0.0087(15) -0.0150(15) -0.0127(16)
C17 0.0258(18) 0.0254(19) 0.0219(19) 0.0091(15) -0.0084(14) -0.0137(15)
C18 0.034(2) 0.024(2) 0.0219(19) 0.0021(15) -0.0105(15) -0.0153(16)
C19 0.032(2) 0.034(2) 0.0191(19) 0.0043(16) -0.0075(15) -0.0157(17)
C110 0.039(2) 0.035(2) 0.0198(19) 0.0056(16) -0.0095(16) -0.0221(18)
C111 0.039(2) 0.024(2) 0.024(2) 0.0067(16) -0.0107(16) -0.0164(17)
C112 0.032(2) 0.029(2) 0.026(2) 0.0081(16) -0.0133(16) -0.0127(17)
C113 0.074(3) 0.033(3) 0.049(3) 0.014(2) -0.032(2) -0.023(2)
C114 0.065(3) 0.063(3) 0.043(3) 0.006(2) -0.028(2) -0.040(3)
O21 0.0346(15) 0.0372(16) 0.0362(16) 0.0053(12) -0.0150(12) -0.0100(13)
O22 0.0350(15) 0.0349(16) 0.0358(15) -0.0007(12) -0.0095(11) -0.0128(12)
O23 0.0296(14) 0.0324(14) 0.0321(15) 0.0054(11) -0.0137(11) -0.0126(12)
O24 0.0290(13) 0.0271(14) 0.0303(14) 0.0067(11) -0.0110(10) -0.0153(11)
O25 0.0478(16) 0.0259(14) 0.0478(18) 0.0116(12) -0.0321(13) -0.0157(12)
O26 0.0322(14) 0.0497(17) 0.0291(14) 0.0119(12) -0.0167(11) -0.0212(13)
N22A 0.052(3) 0.085(5) 0.037(3) 0.015(3) -0.025(3) -0.038(3)
N23A 0.079(4) 0.096(5) 0.042(4) 0.012(3) -0.031(3) -0.031(4)
N32A 0.049(3) 0.053(6) 0.027(3) 0.005(3) -0.008(2) -0.027(4)
N33A 0.067(4) 0.101(5) 0.037(3) -0.004(3) -0.009(3) -0.045(4)
C63A 0.038(3) 0.046(12) 0.068(4) 0.016(3) -0.020(2) -0.033(3)
C64A 0.061(4) 0.085(10) 0.069(4) 0.018(4) -0.029(3) -0.054(5)
C65A 0.084(5) 0.070(5) 0.073(4) -0.002(3) -0.018(4) -0.054(5)
C66A 0.057(3) 0.038(3) 0.058(3) 0.000(2) -0.009(2) -0.029(2)
N61A 0.110(6) 0.085(4) 0.058(3) -0.029(3) -0.030(3) -0.047(4)
N62A 0.091(4) 0.082(5) 0.060(4) -0.009(3) -0.022(3) -0.058(4)
N63A 0.112(5) 0.110(5) 0.052(4) 0.000(3) -0.020(3) -0.063(4)
N82A 0.041(3) 0.062(6) 0.028(4) 0.004(3) -0.014(3) -0.012(4)
N83A 0.061(4) 0.117(5) 0.045(4) 0.032(3) -0.029(3) -0.034(4)
N88A 0.0371(17) 0.060(3) 0.055(2) 0.019(2) -0.0249(18) -0.026(2)
N89A 0.041(3) 0.099(5) 0.086(4) 0.020(4) -0.026(3) -0.026(3)
N22B 0.052(3) 0.085(5) 0.037(3) 0.015(3) -0.025(3) -0.038(3)
N23B 0.079(4) 0.096(5) 0.042(4) 0.012(3) -0.031(3) -0.031(4)
N32B 0.049(3) 0.053(6) 0.027(3) 0.005(3) -0.008(2) -0.027(4)
N33B 0.067(4) 0.101(5) 0.037(3) -0.004(3) -0.009(3) -0.045(4)
C63B 0.038(3) 0.046(12) 0.068(4) 0.016(3) -0.020(2) -0.033(3)
C64B 0.061(4) 0.085(10) 0.069(4) 0.018(4) -0.029(3) -0.054(5)
C65B 0.084(5) 0.070(5) 0.073(4) -0.002(3) -0.018(4) -0.054(5)
C66B 0.057(3) 0.038(3) 0.058(3) 0.000(2) -0.009(2) -0.029(2)
N61B 0.110(6) 0.085(4) 0.058(3) -0.029(3) -0.030(3) -0.047(4)
N62B 0.091(4) 0.082(5) 0.060(4) -0.009(3) -0.022(3) -0.058(4)
N63B 0.112(5) 0.110(5) 0.052(4) 0.000(3) -0.020(3) -0.063(4)
N82B 0.041(3) 0.062(6) 0.028(4) 0.004(3) -0.014(3) -0.012(4)
N83B 0.061(4) 0.117(5) 0.045(4) 0.032(3) -0.029(3) -0.034(4)
N88B 0.0371(17) 0.060(3) 0.055(2) 0.019(2) -0.0249(18) -0.026(2)
N89B 0.041(3) 0.099(5) 0.086(4) 0.020(4) -0.026(3) -0.026(3)
N21 0.078(3) 0.049(2) 0.038(2) 0.0197(17) -0.0291(19) -0.027(2)
N24 0.047(2) 0.045(2) 0.0230(17) 0.0097(14) -0.0141(15) -0.0309(17)
N25 0.040(2) 0.0300(18) 0.0236(17) 0.0044(13) -0.0074(15) -0.0158(16)
N26 0.050(2) 0.053(2) 0.035(2) 0.0086(16) -0.0160(16) -0.0331(19)
N27 0.0291(18) 0.0325(18) 0.0261(17) 0.0054(14) -0.0108(14) -0.0089(14)
N28 0.036(2) 0.0317(19) 0.040(2) 0.0076(15) -0.0160(17) -0.0147(16)
N29 0.031(2) 0.046(2) 0.067(3) 0.0066(19) -0.0114(18) -0.0140(17)
C21 0.025(2) 0.031(2) 0.037(2) 0.0024(17) -0.0113(16) -0.0133(17)
C22 0.026(2) 0.026(2) 0.036(2) 0.0049(17) -0.0098(16) -0.0135(17)
C23 0.036(2) 0.040(2) 0.035(2) 0.0055(18) -0.0125(18) -0.0221(19)
C24 0.043(2) 0.045(2) 0.034(2) 0.0093(19) -0.0084(18) -0.028(2)
C25 0.053(3) 0.038(2) 0.036(2) 0.0139(19) -0.0170(19) -0.029(2)
C26 0.043(2) 0.028(2) 0.032(2) 0.0107(17) -0.0205(17) -0.0184(18)
C27 0.0290(19) 0.029(2) 0.0228(19) 0.0065(15) -0.0078(15) -0.0147(16)
C28 0.035(2) 0.026(2) 0.026(2) 0.0049(16) -0.0142(16) -0.0131(17)
C29 0.029(2) 0.032(2) 0.0205(19) 0.0014(16) -0.0074(15) -0.0132(17)
C210 0.036(2) 0.037(2) 0.020(2) 0.0079(16) -0.0078(16) -0.0198(18)
C211 0.038(2) 0.037(2) 0.023(2) 0.0086(17) -0.0134(16) -0.0201(18)
C212 0.036(2) 0.024(2) 0.0190(19) 0.0036(15) -0.0118(16) -0.0114(16)
C213 0.056(3) 0.054(3) 0.042(3) 0.016(2) -0.025(2) -0.023(2)
C214 0.076(3) 0.043(3) 0.047(3) 0.003(2) -0.021(2) -0.035(2)
O31 0.0562(18) 0.0466(18) 0.0306(16) -0.0041(13) -0.0118(13) -0.0196(15)
O32 0.0401(15) 0.0516(17) 0.0321(15) 0.0151(13) -0.0161(12) -0.0234(14)
O33 0.0300(14) 0.0355(15) 0.0286(14) 0.0024(11) -0.0095(11) -0.0140(12)
O34 0.0303(14) 0.0289(14) 0.0337(15) 0.0085(11) -0.0094(11) -0.0165(12)
O35 0.0405(15) 0.0352(15) 0.0295(15) 0.0013(12) 0.0002(11) -0.0238(13)
O36 0.0388(15) 0.0369(15) 0.0240(14) 0.0054(11) -0.0068(11) -0.0132(13)
N31 0.060(2) 0.055(2) 0.0240(19) 0.0098(16) -0.0124(16) -0.0337(19)
N34 0.060(2) 0.033(2) 0.0272(19) 0.0079(15) -0.0193(16) -0.0201(17)
N35 0.047(2) 0.033(2) 0.040(2) 0.0172(17) -0.0243(17) -0.0246(17)
N36 0.052(2) 0.042(2) 0.039(2) 0.0119(17) -0.0184(17) -0.0254(18)
N37 0.040(2) 0.043(2) 0.0291(19) 0.0119(15) -0.0043(15) -0.0213(17)
N38 0.044(2) 0.057(3) 0.034(2) 0.0067(18) -0.0084(17) -0.029(2)
N39 0.038(2) 0.085(3) 0.052(3) 0.004(2) -0.0077(19) -0.018(2)
C31 0.037(2) 0.044(3) 0.030(2) 0.0084(19) -0.0103(18) -0.022(2)
C32 0.038(2) 0.034(2) 0.030(2) 0.0061(18) -0.0101(18) -0.0184(19)
C33 0.036(2) 0.042(2) 0.030(2) 0.0036(18) -0.0129(18) -0.0099(19)
C34 0.039(2) 0.045(3) 0.035(2) 0.0118(19) -0.0199(19) -0.012(2)
C35 0.050(2) 0.035(2) 0.025(2) 0.0133(17) -0.0156(18) -0.0257(19)
C36 0.033(2) 0.032(2) 0.027(2) 0.0033(17) -0.0052(16) -0.0187(18)
C37 0.029(2) 0.030(2) 0.027(2) 0.0086(16) -0.0123(16) -0.0150(17)
C38 0.032(2) 0.034(2) 0.027(2) 0.0113(17) -0.0143(16) -0.0199(18)
C39 0.039(2) 0.036(2) 0.025(2) 0.0085(17) -0.0149(17) -0.0204(18)
C310 0.044(2) 0.037(2) 0.024(2) 0.0113(17) -0.0204(17) -0.0207(19)
C311 0.048(2) 0.039(2) 0.029(2) 0.0116(18) -0.0175(18) -0.026(2)
C312 0.040(2) 0.037(2) 0.023(2) 0.0080(17) -0.0101(17) -0.0245(19)
C313 0.064(3) 0.063(3) 0.033(2) 0.014(2) -0.015(2) -0.041(3)
C314 0.099(4) 0.065(3) 0.037(3) -0.002(2) -0.022(3) -0.046(3)
O41 0.0404(16) 0.059(2) 0.0432(17) -0.0043(14) -0.0141(13) -0.0216(15)
O42 0.0400(15) 0.0477(17) 0.0335(16) 0.0124(13) -0.0146(12) -0.0196(13)
O43 0.0340(14) 0.0383(15) 0.0332(15) -0.0028(12) -0.0068(11) -0.0169(12)
O44 0.0361(14) 0.0298(15) 0.0301(14) 0.0059(11) -0.0108(11) -0.0184(12)
O45 0.0472(16) 0.0378(15) 0.0259(14) 0.0029(12) 0.0001(12) -0.0294(13)
O46 0.0369(15) 0.0444(16) 0.0241(14) 0.0034(12) -0.0097(11) -0.0135(14)
N41 0.066(3) 0.058(2) 0.035(2) 0.0178(17) -0.0150(18) -0.030(2)
N42 0.075(3) 0.061(3) 0.037(2) 0.0085(19) -0.014(2) -0.032(2)
N43 0.090(3) 0.089(3) 0.047(3) 0.006(2) -0.031(2) -0.032(3)
N44 0.060(2) 0.0320(19) 0.0284(19) 0.0102(15) -0.0221(17) -0.0148(17)
N45 0.056(2) 0.033(2) 0.040(2) 0.0173(18) -0.0261(18) -0.0248(18)
N46 0.080(3) 0.037(2) 0.043(2) 0.0026(18) -0.026(2) -0.019(2)
N47 0.0310(19) 0.053(2) 0.0306(19) 0.0123(16) -0.0065(14) -0.0202(17)
N48 0.045(3) 0.048(2) 0.043(2) 0.0200(17) -0.0133(18) -0.026(2)
N49 0.039(2) 0.073(3) 0.078(3) 0.025(2) -0.012(2) -0.022(2)
C41 0.024(2) 0.037(2) 0.039(2) -0.0006(18) -0.0114(17) -0.0088(17)
C42 0.033(2) 0.039(2) 0.031(2) -0.0020(18) -0.0031(18) -0.0141(19)
C43 0.033(2) 0.040(2) 0.038(2) 0.0045(19) -0.0133(18) -0.0118(19)
C44 0.044(2) 0.038(2) 0.035(2) 0.0045(18) -0.0149(19) -0.0110(19)
C45 0.052(3) 0.032(2) 0.036(2) 0.0014(18) -0.0137(19) -0.018(2)
C46 0.042(2) 0.037(2) 0.029(2) 0.0025(18) -0.0062(17) -0.023(2)
C47 0.029(2) 0.035(2) 0.0209(19) 0.0067(16) -0.0113(15) -0.0151(17)
C48 0.035(2) 0.037(2) 0.024(2) 0.0085(17) -0.0117(16) -0.0234(18)
C49 0.035(2) 0.038(2) 0.019(2) 0.0055(16) -0.0110(16) -0.0205(18)
C410 0.043(2) 0.033(2) 0.030(2) 0.0098(17) -0.0198(18) -0.0172(19)
C411 0.048(2) 0.041(2) 0.027(2) 0.0119(18) -0.0191(18) -0.027(2)
C412 0.043(2) 0.041(2) 0.0177(19) 0.0095(16) -0.0115(16) -0.0278(19)
C413 0.086(4) 0.053(3) 0.049(3) 0.004(2) -0.015(3) -0.043(3)
C414 0.058(3) 0.052(3) 0.034(2) 0.013(2) -0.016(2) -0.022(2)
O51 0.0442(18) 0.025(3) 0.0328(16) 0.005(2) -0.0165(13) -0.017(2)
O52 0.0385(19) 0.039(2) 0.0259(18) 0.0127(15) -0.0083(14) -0.0172(16)
O53 0.0302(15) 0.038(3) 0.0275(15) 0.0119(14) -0.0064(12) -0.0158(16)
C51 0.028(3) 0.019(3) 0.035(3) 0.009(3) -0.012(2) -0.007(3)
C52 0.032(3) 0.022(4) 0.031(2) 0.006(2) -0.0075(19) -0.012(3)
C53 0.036(3) 0.066(6) 0.042(3) 0.029(3) -0.016(2) -0.030(3)
C54 0.048(3) 0.083(4) 0.036(3) 0.027(2) -0.024(2) -0.038(3)
C513 0.055(3) 0.040(5) 0.032(4) -0.005(3) -0.011(3) -0.010(4)
C514 0.057(3) 0.036(3) 0.021(3) 0.007(2) -0.001(2) -0.024(3)
O91 0.0442(18) 0.025(3) 0.0328(16) 0.005(2) -0.0165(13) -0.017(2)
O92 0.0385(19) 0.039(2) 0.0259(18) 0.0127(15) -0.0083(14) -0.0172(16)
O93 0.0302(15) 0.038(3) 0.0275(15) 0.0119(14) -0.0064(12) -0.0158(16)
C91 0.028(3) 0.019(3) 0.035(3) 0.009(3) -0.012(2) -0.007(3)
C92 0.032(3) 0.022(4) 0.031(2) 0.006(2) -0.0075(19) -0.012(3)
C93 0.036(3) 0.066(6) 0.042(3) 0.029(3) -0.016(2) -0.030(3)
C94 0.048(3) 0.083(4) 0.036(3) 0.027(2) -0.024(2) -0.038(3)
C913 0.055(3) 0.040(5) 0.032(4) -0.005(3) -0.011(3) -0.010(4)
C914 0.057(3) 0.036(3) 0.021(3) 0.007(2) -0.001(2) -0.024(3)
O54 0.0389(14) 0.0281(14) 0.0250(14) 0.0034(11) -0.0090(11) -0.0157(12)
O55 0.0396(15) 0.0267(14) 0.0259(14) 0.0038(11) -0.0046(11) -0.0151(12)
O56 0.0335(14) 0.0485(18) 0.0293(14) 0.0104(12) -0.0131(11) -0.0220(13)
N51 0.075(3) 0.054(3) 0.028(2) 0.0029(18) -0.0155(17) -0.037(2)
N52 0.081(3) 0.058(3) 0.026(2) 0.0101(19) -0.0143(18) -0.046(2)
N53 0.113(4) 0.061(3) 0.052(3) 0.031(2) -0.027(2) -0.040(3)
N54 0.069(2) 0.057(2) 0.031(2) 0.0140(17) -0.0233(18) -0.044(2)
N55 0.050(2) 0.042(2) 0.038(2) 0.0109(17) -0.0250(18) -0.0282(18)
N56 0.061(2) 0.050(2) 0.041(2) 0.0138(17) -0.0236(19) -0.035(2)
N57 0.051(2) 0.044(2) 0.0276(19) -0.0030(16) 0.0001(17) -0.0170(19)
N58 0.050(3) 0.042(2) 0.040(2) 0.0004(17) 0.009(2) -0.008(2)
N59 0.055(3) 0.088(3) 0.064(3) 0.019(2) 0.011(2) -0.009(3)
C55 0.067(3) 0.049(3) 0.031(2) 0.018(2) -0.025(2) -0.039(2)
C56 0.046(2) 0.030(2) 0.024(2) 0.0039(17) -0.0078(17) -0.0193(18)
C57 0.036(2) 0.029(2) 0.0199(19) 0.0078(16) -0.0125(16) -0.0154(17)
C58 0.0287(19) 0.026(2) 0.026(2) 0.0042(16) -0.0101(15) -0.0116(16)
C59 0.043(2) 0.033(2) 0.022(2) 0.0085(16) -0.0152(16) -0.0210(18)
C510 0.050(2) 0.031(2) 0.025(2) 0.0127(16) -0.0225(17) -0.0223(19)
C511 0.057(3) 0.032(2) 0.024(2) 0.0060(17) -0.0156(18) -0.022(2)
C512 0.042(2) 0.030(2) 0.020(2) 0.0050(16) -0.0081(16) -0.0136(18)
O61 0.0408(16) 0.0377(17) 0.064(2) 0.0189(14) -0.0121(14) -0.0125(14)
O62 0.0374(16) 0.0524(19) 0.054(2) 0.0054(15) -0.0159(14) -0.0135(14)
O63 0.0464(17) 0.0354(16) 0.062(2) 0.0132(14) -0.0082(15) -0.0217(14)
O64 0.0441(16) 0.0395(16) 0.0306(15) 0.0004(12) -0.0095(12) -0.0241(13)
O65 0.0579(18) 0.0334(16) 0.0269(15) 0.0014(12) -0.0042(13) -0.0209(14)
O66 0.0387(15) 0.0543(19) 0.0231(14) 0.0065(12) -0.0086(11) -0.0235(14)
N64 0.066(2) 0.066(2) 0.0238(19) 0.0179(17) -0.0233(17) -0.045(2)
N65 0.046(2) 0.0290(18) 0.0263(19) 0.0045(15) -0.0165(16) -0.0162(16)
N66 0.049(2) 0.042(2) 0.035(2) 0.0099(16) -0.0148(17) -0.0203(18)
N67 0.0319(19) 0.045(2) 0.0293(19) -0.0124(15) -0.0016(14) -0.0129(16)
N68 0.039(2) 0.037(2) 0.054(2) 0.0082(17) -0.0055(18) -0.0161(18)
N69 0.044(3) 0.080(3) 0.084(3) 0.036(2) -0.009(2) -0.022(2)
C61 0.033(2) 0.033(2) 0.070(3) 0.020(2) -0.015(2) -0.0154(19)
C62 0.032(2) 0.043(3) 0.051(3) 0.013(2) -0.008(2) -0.020(2)
C67 0.038(2) 0.037(2) 0.025(2) 0.0059(17) -0.0115(17) -0.0182(18)
C68 0.035(2) 0.029(2) 0.028(2) 0.0007(17) -0.0133(16) -0.0118(17)
C69 0.041(2) 0.036(2) 0.021(2) 0.0093(17) -0.0161(17) -0.0145(18)
C610 0.045(2) 0.035(2) 0.030(2) 0.0082(17) -0.0222(18) -0.0215(19)
C611 0.043(2) 0.033(2) 0.029(2) 0.0032(17) -0.0186(17) -0.0185(18)
C612 0.038(2) 0.031(2) 0.025(2) 0.0044(16) -0.0128(17) -0.0125(17)
C613 0.072(3) 0.056(3) 0.060(3) 0.006(3) -0.031(3) -0.020(3)
C614 0.077(3) 0.038(3) 0.061(3) 0.014(2) -0.009(3) -0.033(2)
O71 0.0398(16) 0.0472(18) 0.0471(17) 0.0148(13) -0.0087(13) -0.0236(14)
O72 0.0366(17) 0.063(2) 0.0479(18) 0.0031(15) -0.0120(13) -0.0239(15)
O73 0.0253(15) 0.0368(16) 0.0514(18) 0.0119(13) -0.0062(12) -0.0092(12)
O74 0.0271(13) 0.0369(15) 0.0294(14) 0.0007(12) -0.0074(11) -0.0126(12)
O75 0.0378(15) 0.0418(16) 0.0391(16) 0.0160(12) -0.0213(12) -0.0275(13)
O76 0.0328(15) 0.0452(17) 0.0273(14) 0.0075(12) -0.0134(12) -0.0109(13)
N71 0.037(2) 0.078(3) 0.054(3) -0.031(2) -0.016(2) -0.007(2)
N72 0.057(3) 0.059(3) 0.061(3) -0.004(2) -0.030(2) -0.023(2)
N73 0.084(3) 0.105(4) 0.069(3) 0.031(3) -0.046(3) -0.050(3)
N74 0.066(2) 0.033(2) 0.0265(19) 0.0042(15) -0.0203(16) -0.0147(17)
N75 0.055(2) 0.036(2) 0.0246(18) 0.0031(15) -0.0104(15) -0.0245(17)
N76 0.066(2) 0.038(2) 0.037(2) 0.0077(16) -0.0211(18) -0.0159(18)
N77 0.035(2) 0.057(2) 0.044(2) 0.0012(17) -0.0175(17) -0.0233(18)
N78 0.043(2) 0.058(2) 0.054(2) -0.0006(19) -0.023(2) -0.028(2)
N79 0.041(2) 0.076(3) 0.089(3) 0.000(2) -0.023(2) -0.024(2)
C71 0.023(2) 0.035(2) 0.052(3) 0.0064(19) -0.0022(18) -0.0116(18)
C72 0.026(2) 0.030(2) 0.045(3) 0.0069(18) -0.0058(18) -0.0090(17)
C73 0.030(2) 0.044(3) 0.050(3) 0.005(2) -0.012(2) -0.0103(19)
C74 0.030(2) 0.048(3) 0.053(3) -0.006(2) -0.008(2) -0.006(2)
C75 0.035(2) 0.039(3) 0.068(3) -0.007(2) -0.009(2) -0.009(2)
C76 0.029(2) 0.033(2) 0.047(3) 0.0011(19) -0.0117(18) -0.0103(18)
C77 0.0261(19) 0.035(2) 0.0174(19) -0.0010(16) -0.0078(15) -0.0132(17)
C78 0.031(2) 0.038(2) 0.0197(19) 0.0081(16) -0.0124(15) -0.0201(18)
C79 0.033(2) 0.041(2) 0.0181(19) 0.0078(16) -0.0099(16) -0.0185(18)
C710 0.039(2) 0.038(2) 0.0175(19) 0.0094(16) -0.0081(16) -0.0205(19)
C711 0.040(2) 0.044(2) 0.026(2) 0.0074(18) -0.0134(17) -0.026(2)
C712 0.031(2) 0.043(2) 0.024(2) 0.0082(17) -0.0104(16) -0.0191(18)
C713 0.081(4) 0.056(3) 0.078(4) 0.030(3) -0.038(3) -0.045(3)
C714 0.063(3) 0.088(4) 0.061(3) 0.012(3) -0.023(2) -0.050(3)
O81 0.0404(15) 0.0397(16) 0.0316(15) 0.0014(12) -0.0162(12) -0.0188(13)
O82 0.0327(14) 0.0355(15) 0.0328(15) 0.0108(12) -0.0135(11) -0.0113(12)
O83 0.0277(14) 0.0294(14) 0.0318(15) 0.0082(11) -0.0144(11) -0.0080(11)
O84 0.0288(13) 0.0274(14) 0.0346(15) 0.0057(11) -0.0129(11) -0.0138(11)
O85 0.0381(15) 0.0299(14) 0.0375(16) 0.0117(11) -0.0234(12) -0.0189(12)
O86 0.0317(14) 0.0346(15) 0.0257(14) 0.0034(11) -0.0125(11) -0.0107(12)
N81 0.062(2) 0.053(2) 0.036(2) 0.0168(17) -0.0318(18) -0.0328(19)
N84 0.051(2) 0.036(2) 0.0254(18) 0.0073(15) -0.0140(16) -0.0171(17)
N85 0.045(2) 0.0300(19) 0.0264(18) 0.0029(15) -0.0095(16) -0.0230(17)
N86 0.047(2) 0.031(2) 0.0347(19) 0.0059(16) -0.0117(16) -0.0194(17)
N87 0.0399(17) 0.053(2) 0.048(2) 0.0118(16) -0.0264(16) -0.0228(16)
C81 0.033(2) 0.033(2) 0.025(2) 0.0019(17) -0.0100(16) -0.0139(18)
C82 0.028(2) 0.027(2) 0.032(2) -0.0014(17) -0.0102(16) -0.0099(17)
C83 0.026(2) 0.041(2) 0.035(2) 0.0073(18) -0.0122(17) -0.0070(18)
C84 0.035(2) 0.045(3) 0.027(2) 0.0056(18) -0.0082(17) -0.0115(19)
C85 0.047(2) 0.028(2) 0.030(2) 0.0105(17) -0.0199(18) -0.0197(18)
C86 0.032(2) 0.027(2) 0.033(2) 0.0092(17) -0.0161(17) -0.0137(17)
C87 0.0272(19) 0.024(2) 0.0231(19) 0.0027(15) -0.0102(15) -0.0102(16)
C88 0.030(2) 0.032(2) 0.0225(19) 0.0053(16) -0.0122(15) -0.0166(17)
C89 0.036(2) 0.033(2) 0.0164(19) 0.0036(16) -0.0090(15) -0.0160(17)
C810 0.041(2) 0.032(2) 0.023(2) 0.0057(16) -0.0093(16) -0.0207(18)
C811 0.044(2) 0.035(2) 0.031(2) 0.0091(17) -0.0181(18) -0.0236(19)
C812 0.035(2) 0.036(2) 0.026(2) 0.0080(17) -0.0146(16) -0.0195(18)
C813 0.061(3) 0.042(3) 0.044(3) 0.004(2) -0.022(2) -0.028(2)
C814 0.047(2) 0.041(2) 0.028(2) 0.0129(18) -0.0174(18) -0.014(2)

loop_
_atom_type_symbol
_atom_type_description
_atom_type_scat_dispersion_real
_atom_type_scat_dispersion_imag
_atom_type_scat_source
C C 0.0181 0.0091 'International Tables Vol C Tables 4.2.6.8 and 6.1.1.4'
H H 0.0000 0.0000 'International Tables Vol C Tables 4.2.6.8 and 6.1.1.4'
N N 0.0311 0.0180 'International Tables Vol C Tables 4.2.6.8 and 6.1.1.4'
O O 0.0492 0.0322 'International Tables Vol C Tables 4.2.6.8 and 6.1.1.4'

loop_
_geom_angle_atom_site_label_1
_geom_angle_atom_site_label_2
_geom_angle_atom_site_label_3
_geom_angle
_geom_angle_publ_flag
C11 O11 C113 114.4(3) y
C11 O12 C114 113.8(3) y
C12 O13 C16 118.3(2) y
C16 O14 C17 115.8(2) y
C18 O15 H15 109.5 ?
C19 O16 H16 109.5 ?
N12 N11 C15 113.5(3) y
N13 N12 N11 173.5(4) y
N15 N14 C110 118.0(3) y
N16 N15 N14 170.4(3) y
N18 N17 C112 115.6(3) y
N19 N18 N17 173.1(4) y
O12 C11 O11 112.1(3) y
O12 C11 C12 107.8(3) y
O11 C11 C12 113.5(3) y
O12 C11 H11 107.7 ?
O11 C11 H11 107.7 ?
C12 C11 H11 107.7 ?
C13 C12 O13 125.7(3) y
C13 C12 C11 125.4(3) y
O13 C12 C11 108.9(3) y
C12 C13 C14 120.3(3) y
C12 C13 H13 119.9 ?
C14 C13 H13 119.9 ?
C15 C14 C13 107.6(3) y
C15 C14 H14A 110.2 ?
C13 C14 H14A 110.2 ?
C15 C14 H14B 110.2 ?
C13 C14 H14B 110.2 ?
H14A C14 H14B 108.5 ?
N11 C15 C14 115.1(3) y
N11 C15 C16 108.1(3) y
C14 C15 C16 111.8(3) y
N11 C15 H15A 107.2 ?
C14 C15 H15A 107.2 ?
C16 C15 H15A 107.2 ?
O14 C16 O13 110.6(3) y
O14 C16 C15 107.4(3) y
O13 C16 C15 111.5(3) y
O14 C16 H16A 109.1 ?
O13 C16 H16A 109.1 ?
C15 C16 H16A 109.1 ?
O14 C17 C112 105.0(3) y
O14 C17 C18 111.6(3) y
C112 C17 C18 110.9(3) y
O14 C17 H17 109.7 ?
C112 C17 H17 109.7 ?
C18 C17 H17 109.7 ?
O15 C18 C17 109.2(3) y
O15 C18 C19 109.5(3) y
C17 C18 C19 111.4(3) y
O15 C18 H18 108.9 ?
C17 C18 H18 108.9 ?
C19 C18 H18 108.9 ?
O16 C19 C110 110.6(3) y
O16 C19 C18 107.5(3) y
C110 C19 C18 110.8(3) y
O16 C19 H19 109.3 ?
C110 C19 H19 109.3 ?
C18 C19 H19 109.3 ?
N14 C110 C19 111.5(3) y
N14 C110 C111 107.2(3) y
C19 C110 C111 110.0(3) y
N14 C110 H110 109.4 ?
C19 C110 H110 109.4 ?
C111 C110 H110 109.4 ?
C110 C111 C112 110.4(3) y
C110 C111 H11A 109.6 ?
C112 C111 H11A 109.6 ?
C110 C111 H11B 109.6 ?
C112 C111 H11B 109.6 ?
H11A C111 H11B 108.1 ?
N17 C112 C17 110.3(3) y
N17 C112 C111 107.1(3) y
C17 C112 C111 111.1(3) y
N17 C112 H112 109.4 ?
C17 C112 H112 109.4 ?
C111 C112 H112 109.4 ?
O11 C113 H11C 109.5 ?
O11 C113 H11D 109.5 ?
H11C C113 H11D 109.5 ?
O11 C113 H11E 109.5 ?
H11C C113 H11E 109.5 ?
H11D C113 H11E 109.5 ?
O12 C114 H11F 109.5 ?
O12 C114 H11G 109.5 ?
H11F C114 H11G 109.5 ?
O12 C114 H11H 109.5 ?
H11F C114 H11H 109.5 ?
H11G C114 H11H 109.5 ?
C21 O21 C213 112.1(3) y
C21 O22 C214 115.4(3) y
C22 O23 C26 114.3(3) y
C26 O24 C27 115.6(3) y
C28 O25 H25 109.5 ?
C29 O26 H26 109.5 ?
N23A N22A N21 170.8(7) y
N33A N32A N31 171.5(7) y
C62 C63A C64A 120.3(8) y
C62 C63A H63A 119.8 ?
C64A C63A H63A 119.8 ?
C63A C64A C65A 110.9(6) y
C63A C64A H64A 109.5 ?
C65A C64A H64A 109.5 ?
C63A C64A H64B 109.5 ?
C65A C64A H64B 109.5 ?
H64A C64A H64B 108.0 ?
N61A C65A C64A 118.0(8) y
N61A C65A C66A 106.3(8) y
C64A C65A C66A 109.2(7) y
N61A C65A H65A 107.6 ?
C64A C65A H65A 107.6 ?
C66A C65A H65A 107.6 ?
O64 C66A O63 113.0(5) y
O64 C66A C65A 104.6(10) y
O63 C66A C65A 109.7(5) y
O64 C66A H66A 109.8 ?
O63 C66A H66A 109.8 ?
C65A C66A H66A 109.8 ?
N62A N61A C65A 119.8(7) y
N63A N62A N61A 169.9(7) y
N83A N82A N81 172.3(7) y
N89A N88A N87 172.2(7) y
N23B N22B N21 171.1(7) y
N33B N32B N31 172.2(7) y
C62 C63B C64B 120.7(6) y
C62 C63B H63B 119.6 ?
C64B C63B H63B 119.6 ?
C63B C64B C65B 109.0(6) y
C63B C64B H64C 109.9 ?
C65B C64B H64C 109.9 ?
C63B C64B H64D 109.9 ?
C65B C64B H64D 109.9 ?
H64C C64B H64D 108.3 ?
C66B C65B C64B 111.3(7) y
C66B C65B N61B 107.9(7) y
C64B C65B N61B 112.2(7) y
C66B C65B H65B 108.5 ?
C64B C65B H65B 108.5 ?
N61B C65B H65B 108.5 ?
O64 C66B O63 109.4(5) y
O64 C66B C65B 107.4(10) y
O63 C66B C65B 111.7(5) y
O64 C66B H66B 109.4 ?
O63 C66B H66B 109.4 ?
C65B C66B H66B 109.4 ?
N62B N61B C65B 120.1(7) y
N63B N62B N61B 172.5(8) y
N83B N82B N81 172.0(7) y
N89B N88B N87 172.2(7) y
N22B N21 C25 122.0(4) y
N22A N21 C25 114.2(5) y
N25 N24 C210 118.4(3) y
N26 N25 N24 169.3(3) y
N28 N27 C212 114.1(3) y
N29 N28 N27 173.5(4) y
O21 C21 O22 112.3(3) y
O21 C21 C22 108.5(3) y
O22 C21 C22 113.0(3) y
O21 C21 H21 107.6 ?
O22 C21 H21 107.6 ?
C22 C21 H21 107.6 ?
C23 C22 O23 123.9(3) y
C23 C22 C21 126.5(3) y
O23 C22 C21 109.4(3) y
C22 C23 C24 122.5(4) y
C22 C23 H23 118.7 ?
C24 C23 H23 118.7 ?
C23 C24 C25 110.7(3) y
C23 C24 H24A 109.5 ?
C25 C24 H24A 109.5 ?
C23 C24 H24B 109.5 ?
C25 C24 H24B 109.5 ?
H24A C24 H24B 108.1 ?
N21 C25 C24 115.9(3) y
N21 C25 C26 107.3(3) y
C24 C25 C26 110.2(3) y
N21 C25 H25A 107.8 ?
C24 C25 H25A 107.8 ?
C26 C25 H25A 107.8 ?
O24 C26 O23 110.7(3) y
O24 C26 C25 106.3(3) y
O23 C26 C25 110.3(3) y
O24 C26 H26A 109.8 ?
O23 C26 H26A 109.8 ?
C25 C26 H26A 109.8 ?
O24 C27 C28 110.1(3) y
O24 C27 C212 105.7(3) y
C28 C27 C212 111.6(3) y
O24 C27 H27 109.8 ?
C28 C27 H27 109.8 ?
C212 C27 H27 109.8 ?
O25 C28 C27 106.8(3) y
O25 C28 C29 110.8(3) y
C27 C28 C29 112.5(3) y
O25 C28 H28 108.9 ?
C27 C28 H28 108.9 ?
C29 C28 H28 108.9 ?
O26 C29 C210 109.8(3) y
O26 C29 C28 106.9(3) y
C210 C29 C28 110.9(3) y
O26 C29 H29 109.8 ?
C210 C29 H29 109.8 ?
C28 C29 H29 109.8 ?
N24 C210 C29 112.7(3) y
N24 C210 C211 105.4(3) y
C29 C210 C211 109.4(3) y
N24 C210 H210 109.8 ?
C29 C210 H210 109.8 ?
C211 C210 H210 109.8 ?
C210 C211 C212 110.1(3) y
C210 C211 H21A 109.6 ?
C212 C211 H21A 109.6 ?
C210 C211 H21B 109.6 ?
C212 C211 H21B 109.6 ?
H21A C211 H21B 108.2 ?
N27 C212 C211 108.6(3) y
N27 C212 C27 109.8(3) y
C211 C212 C27 110.2(3) y
N27 C212 H212 109.4 ?
C211 C212 H212 109.4 ?
C27 C212 H212 109.4 ?
O21 C213 H21C 109.5 ?
O21 C213 H21D 109.5 ?
H21C C213 H21D 109.5 ?
O21 C213 H21E 109.5 ?
H21C C213 H21E 109.5 ?
H21D C213 H21E 109.5 ?
O22 C214 H21F 109.5 ?
O22 C214 H21G 109.5 ?
H21F C214 H21G 109.5 ?
O22 C214 H21H 109.5 ?
H21F C214 H21H 109.5 ?
H21G C214 H21H 109.5 ?
C31 O31 C314 112.6(3) y
C31 O32 C313 114.5(3) y
C32 O33 C36 117.6(3) y
C36 O34 C37 116.4(2) y
C38 O35 H35 109.5 ?
C39 O36 H36 109.5 ?
N32B N31 C35 114.7(4) y
N32A N31 C35 118.8(4) y
N35 N34 C310 116.8(3) y
N36 N35 N34 170.7(4) y
N38 N37 C312 115.6(3) y
N39 N38 N37 172.3(4) y
O31 C31 O32 112.3(3) y
O31 C31 C32 108.8(3) y
O32 C31 C32 112.8(3) y
O31 C31 H31 107.6 ?
O32 C31 H31 107.6 ?
C32 C31 H31 107.6 ?
C33 C32 O33 124.6(3) y
C33 C32 C31 125.9(3) y
O33 C32 C31 109.4(3) y
C32 C33 C34 121.5(3) y
C32 C33 H33 119.3 ?
C34 C33 H33 119.3 ?
C33 C34 C35 107.8(3) y
C33 C34 H34A 110.1 ?
C35 C34 H34A 110.1 ?
C33 C34 H34B 110.1 ?
C35 C34 H34B 110.1 ?
H34A C34 H34B 108.5 ?
N31 C35 C34 115.6(3) y
N31 C35 C36 108.4(3) y
C34 C35 C36 110.8(3) y
N31 C35 H35A 107.2 ?
C34 C35 H35A 107.2 ?
C36 C35 H35A 107.2 ?
O34 C36 O33 110.6(3) y
O34 C36 C35 107.3(3) y
O33 C36 C35 112.3(3) y
O34 C36 H36A 108.9 ?
O33 C36 H36A 108.9 ?
C35 C36 H36A 108.9 ?
O34 C37 C312 105.3(3) y
O34 C37 C38 111.9(3) y
C312 C37 C38 110.8(3) y
O34 C37 H37 109.6 ?
C312 C37 H37 109.6 ?
C38 C37 H37 109.6 ?
O35 C38 C37 108.3(3) y
O35 C38 C39 110.5(3) y
C37 C38 C39 112.0(3) y
O35 C38 H38 108.6 ?
C37 C38 H38 108.6 ?
C39 C38 H38 108.6 ?
O36 C39 C310 110.3(3) y
O36 C39 C38 107.8(3) y
C310 C39 C38 112.2(3) y
O36 C39 H39 108.8 ?
C310 C39 H39 108.8 ?
C38 C39 H39 108.8 ?
N34 C310 C39 113.2(3) y
N34 C310 C311 106.0(3) y
C39 C310 C311 110.1(3) y
N34 C310 H310 109.2 ?
C39 C310 H310 109.2 ?
C311 C310 H310 109.2 ?
C312 C311 C310 110.2(3) y
C312 C311 H31A 109.6 ?
C310 C311 H31A 109.6 ?
C312 C311 H31B 109.6 ?
C310 C311 H31B 109.6 ?
H31A C311 H31B 108.1 ?
N37 C312 C311 107.2(3) y
N37 C312 C37 110.6(3) y
C311 C312 C37 111.6(3) y
N37 C312 H312 109.1 ?
C311 C312 H312 109.1 ?
C37 C312 H312 109.1 ?
O32 C313 H31C 109.5 ?
O32 C313 H31D 109.5 ?
H31C C313 H31D 109.5 ?
O32 C313 H31E 109.5 ?
H31C C313 H31E 109.5 ?
H31D C313 H31E 109.5 ?
O31 C314 H31F 109.5 ?
O31 C314 H31G 109.5 ?
H31F C314 H31G 109.5 ?
O31 C314 H31H 109.5 ?
H31F C314 H31H 109.5 ?
H31G C314 H31H 109.5 ?
C41 O41 C413 116.0(3) y
C41 O42 C414 113.1(3) y
C42 O43 C46 114.6(3) y
C46 O44 C47 115.9(3) y
C48 O45 H45 109.5 ?
C49 O46 H46 109.5 ?
N42 N41 C45 117.2(4) y
N43 N42 N41 172.4(5) y
N45 N44 C410 117.9(3) y
N46 N45 N44 169.2(4) y
N48 N47 C412 113.6(3) y
N49 N48 N47 174.2(4) y
O42 C41 O41 111.7(3) y
O42 C41 C42 108.7(3) y
O41 C41 C42 112.2(3) y
O42 C41 H41 108.0 ?
O41 C41 H41 108.0 ?
C42 C41 H41 108.0 ?
C43 C42 O43 123.0(3) y
C43 C42 C41 127.2(3) y
O43 C42 C41 109.7(3) y
C42 C43 C44 122.5(3) y
C42 C43 H43 118.8 ?
C44 C43 H43 118.8 ?
C43 C44 C45 110.6(3) y
C43 C44 H44A 109.5 ?
C45 C44 H44A 109.5 ?
C43 C44 H44B 109.5 ?
C45 C44 H44B 109.5 ?
H44A C44 H44B 108.1 ?
N41 C45 C46 107.8(3) y
N41 C45 C44 114.3(3) y
C46 C45 C44 109.9(3) y
N41 C45 H45A 108.2 ?
C46 C45 H45A 108.2 ?
C44 C45 H45A 108.2 ?
O44 C46 O43 111.0(3) y
O44 C46 C45 107.0(3) y
O43 C46 C45 111.1(3) y
O44 C46 H46A 109.2 ?
O43 C46 H46A 109.2 ?
C45 C46 H46A 109.2 ?
O44 C47 C48 110.8(3) y
O44 C47 C412 105.1(3) y
C48 C47 C412 110.8(3) y
O44 C47 H47 110.0 ?
C48 C47 H47 110.0 ?
C412 C47 H47 110.0 ?
O45 C48 C47 107.0(3) y
O45 C48 C49 110.8(3) y
C47 C48 C49 112.7(3) y
O45 C48 H48 108.7 ?
C47 C48 H48 108.7 ?
C49 C48 H48 108.7 ?
O46 C49 C48 107.3(3) y
O46 C49 C410 110.6(3) y
C48 C49 C410 111.5(3) y
O46 C49 H49 109.1 ?
C48 C49 H49 109.1 ?
C410 C49 H49 109.1 ?
N44 C410 C411 106.1(3) y
N44 C410 C49 113.2(3) y
C411 C410 C49 109.4(3) y
N44 C410 H410 109.3 ?
C411 C410 H410 109.3 ?
C49 C410 H410 109.3 ?
C410 C411 C412 110.3(3) y
C410 C411 H41A 109.6 ?
C412 C411 H41A 109.6 ?
C410 C411 H41B 109.6 ?
C412 C411 H41B 109.6 ?
H41A C411 H41B 108.1 ?
N47 C412 C411 108.7(3) y
N47 C412 C47 110.1(3) y
C411 C412 C47 110.3(3) y
N47 C412 H412 109.3 ?
C411 C412 H412 109.3 ?
C47 C412 H412 109.3 ?
O41 C413 H41C 109.5 ?
O41 C413 H41D 109.5 ?
H41C C413 H41D 109.5 ?
O41 C413 H41E 109.5 ?
H41C C413 H41E 109.5 ?
H41D C413 H41E 109.5 ?
O42 C414 H41F 109.5 ?
O42 C414 H41G 109.5 ?
H41F C414 H41G 109.5 ?
O42 C414 H41H 109.5 ?
H41F C414 H41H 109.5 ?
H41G C414 H41H 109.5 ?
C51 O51 C513 113.8(2) y
C51 O52 C514 113.8(2) y
C52 O53 C56 117.7(3) y
O52 C51 O51 111.7(4) y
O52 C51 C52 107.7(2) y
O51 C51 C52 114.8(3) y
O52 C51 H51C 107.5 ?
O51 C51 H51C 107.5 ?
C52 C51 H51C 107.5 ?
C53 C52 O53 126.0(4) y
C53 C52 C51 125.2(4) y
O53 C52 C51 108.8(3) y
C52 C53 C54 120.1(4) y
C52 C53 H53A 119.9 ?
C54 C53 H53A 119.9 ?
C55 C54 C53 107.3(4) y
C55 C54 H54A 110.3 ?
C53 C54 H54A 110.3 ?
C55 C54 H54B 110.3 ?
C53 C54 H54B 110.3 ?
H54A C54 H54B 108.5 ?
O51 C513 H51D 109.5 ?
O51 C513 H51E 109.5 ?
H51D C513 H51E 109.5 ?
O51 C513 H51F 109.5 ?
H51D C513 H51F 109.5 ?
H51E C513 H51F 109.5 ?
O52 C514 H51G 109.5 ?
O52 C514 H51H 109.5 ?
H51G C514 H51H 109.5 ?
O52 C514 H51I 109.5 ?
H51G C514 H51I 109.5 ?
H51H C514 H51I 109.5 ?
C91 O91 C913 113.8(2) y
C91 O92 C914 113.8(2) y
C92 O93 C56 117.5(6) y
O92 C91 O91 109.0(7) y
O92 C91 C92 109.1(6) y
O91 C91 C92 117.1(7) y
O92 C91 H91A 107.1 ?
O91 C91 H91A 107.1 ?
C92 C91 H91A 107.1 ?
C93 C92 O93 124.2(6) y
C93 C92 C91 125.0(6) y
O93 C92 C91 110.2(5) y
C92 C93 C94 121.9(6) y
C92 C93 H93A 119.1 ?
C94 C93 H93A 119.1 ?
C55 C94 C93 109.2(6) y
C55 C94 H94A 109.8 ?
C93 C94 H94A 109.8 ?
C55 C94 H94B 109.8 ?
C93 C94 H94B 109.8 ?
H94A C94 H94B 108.3 ?
O91 C913 H91B 109.5 ?
O91 C913 H91C 109.5 ?
H91B C913 H91C 109.5 ?
O91 C913 H91D 109.5 ?
H91B C913 H91D 109.5 ?
H91C C913 H91D 109.5 ?
O92 C914 H91E 109.5 ?
O92 C914 H91F 109.5 ?
H91E C914 H91F 109.5 ?
O92 C914 H91G 109.5 ?
H91E C914 H91G 109.5 ?
H91F C914 H91G 109.5 ?
C56 O54 C57 115.9(3) y
C58 O55 H55 109.5 ?
C59 O56 H56 109.5 ?
N52 N51 C55 113.2(3) y
N53 N52 N51 171.7(4) y
N55 N54 C510 117.0(3) y
N56 N55 N54 170.0(4) y
N58 N57 C512 114.7(3) y
N59 N58 N57 172.4(5) y
N51 C55 C94 110.8(5) y
N51 C55 C54 116.7(4) y
N51 C55 C56 109.6(3) y
C94 C55 C56 110.7(6) y
C54 C55 C56 111.4(4) y
N51 C55 H55A 106.2 ?
C94 C55 H55A 113.2 ?
C54 C55 H55A 106.2 ?
C56 C55 H55A 106.2 ?
O54 C56 O53 112.9(4) y
O54 C56 O93 107.3(12) y
O54 C56 C55 106.8(3) y
O53 C56 C55 111.2(3) y
O93 C56 C55 111.3(6) y
O54 C56 H56A 108.6 ?
O53 C56 H56A 108.6 ?
O93 C56 H56A 113.9 ?
C55 C56 H56A 108.6 ?
O54 C57 C512 105.0(3) y
O54 C57 C58 111.6(3) y
C512 C57 C58 110.6(3) y
O54 C57 H57 109.8 ?
C512 C57 H57 109.8 ?
C58 C57 H57 109.8 ?
O55 C58 C59 110.7(3) y
O55 C58 C57 108.2(3) y
C59 C58 C57 111.2(3) y
O55 C58 H58 108.9 ?
C59 C58 H58 108.9 ?
C57 C58 H58 108.9 ?
O56 C59 C510 109.7(3) y
O56 C59 C58 106.8(3) y
C510 C59 C58 112.3(3) y
O56 C59 H59 109.3 ?
C510 C59 H59 109.3 ?
C58 C59 H59 109.3 ?
N54 C510 C59 113.1(3) y
N54 C510 C511 106.0(3) y
C59 C510 C511 109.0(3) y
N54 C510 H510 109.6 ?
C59 C510 H510 109.6 ?
C511 C510 H510 109.6 ?
C510 C511 C512 110.3(3) y
C510 C511 H51A 109.6 ?
C512 C511 H51A 109.6 ?
C510 C511 H51B 109.6 ?
C512 C511 H51B 109.6 ?
H51A C511 H51B 108.1 ?
N57 C512 C57 110.4(3) y
N57 C512 C511 108.1(3) y
C57 C512 C511 111.7(3) y
N57 C512 H512 108.9 ?
C57 C512 H512 108.9 ?
C511 C512 H512 108.9 ?
C614 O61 C61 114.9(3) y
C61 O62 C613 112.2(3) y
C62 O63 C66A 117.0(5) y
C62 O63 C66B 112.0(4) y
C66A O64 C67 111.9(4) y
C66B O64 C67 118.2(4) y
C68 O65 H65 109.5 ?
C69 O66 H66 109.5 ?
N65 N64 C610 117.7(3) y
N66 N65 N64 171.4(4) y
N68 N67 C612 113.8(3) y
N69 N68 N67 173.6(4) y
O62 C61 O61 111.0(3) y
O62 C61 C62 109.8(3) y
O61 C61 C62 112.3(3) y
O62 C61 H61 107.9 ?
O61 C61 H61 107.9 ?
C62 C61 H61 107.9 ?
C63B C62 O63 128.2(6) y
C63A C62 O63 122.7(5) y
C63B C62 C61 122.3(6) y
C63A C62 C61 128.5(5) y
O63 C62 C61 108.6(3) y
O64 C67 C612 105.9(3) y
O64 C67 C68 110.4(3) y
C612 C67 C68 111.5(3) y
O64 C67 H67 109.6 ?
C612 C67 H67 109.6 ?
C68 C67 H67 109.6 ?
O65 C68 C69 112.0(3) y
O65 C68 C67 107.1(3) y
C69 C68 C67 111.5(3) y
O65 C68 H68 108.7 ?
C69 C68 H68 108.7 ?
C67 C68 H68 108.7 ?
O66 C69 C610 109.8(3) y
O66 C69 C68 107.2(3) y
C610 C69 C68 111.8(3) y
O66 C69 H69 109.3 ?
C610 C69 H69 109.3 ?
C68 C69 H69 109.3 ?
N64 C610 C69 112.9(3) y
N64 C610 C611 105.8(3) y
C69 C610 C611 109.3(3) y
N64 C610 H610 109.6 ?
C69 C610 H610 109.6 ?
C611 C610 H610 109.6 ?
C612 C611 C610 110.7(3) y
C612 C611 H61A 109.5 ?
C610 C611 H61A 109.5 ?
C612 C611 H61B 109.5 ?
C610 C611 H61B 109.5 ?
H61A C611 H61B 108.1 ?
N67 C612 C611 108.8(3) y
N67 C612 C67 109.6(3) y
C611 C612 C67 110.8(3) y
N67 C612 H612 109.2 ?
C611 C612 H612 109.2 ?
C67 C612 H612 109.2 ?
O62 C613 H61C 109.5 ?
O62 C613 H61D 109.5 ?
H61C C613 H61D 109.5 ?
O62 C613 H61E 109.5 ?
H61C C613 H61E 109.5 ?
H61D C613 H61E 109.5 ?
O61 C614 H61F 109.5 ?
O61 C614 H61G 109.5 ?
H61F C614 H61G 109.5 ?
O61 C614 H61H 109.5 ?
H61F C614 H61H 109.5 ?
H61G C614 H61H 109.5 ?
C713 O71 C71 114.9(3) y
C71 O72 C714 112.3(3) y
C72 O73 C76 114.9(3) y
C76 O74 C77 116.0(3) y
C78 O75 H75 109.5 ?
C79 O76 H76 109.5 ?
N72 N71 C75 119.2(4) y
N73 N72 N71 173.7(5) y
N75 N74 C710 118.9(3) y
N76 N75 N74 170.6(4) y
N78 N77 C712 113.1(3) y
N79 N78 N77 174.1(4) y
O72 C71 O71 111.8(3) y
O72 C71 C72 108.5(3) y
O71 C71 C72 112.0(3) y
O72 C71 H71 108.2 ?
O71 C71 H71 108.2 ?
C72 C71 H71 108.2 ?
C73 C72 O73 124.5(4) y
C73 C72 C71 125.7(4) y
O73 C72 C71 109.7(3) y
C72 C73 C74 122.5(4) y
C72 C73 H73 118.7 ?
C74 C73 H73 118.7 ?
C73 C74 C75 109.2(3) y
C73 C74 H74A 109.8 ?
C75 C74 H74A 109.8 ?
C73 C74 H74B 109.8 ?
C75 C74 H74B 109.8 ?
H74A C74 H74B 108.3 ?
C76 C75 N71 106.9(3) y
C76 C75 C74 110.9(3) y
N71 C75 C74 114.0(4) y
C76 C75 H75A 108.3 ?
N71 C75 H75A 108.3 ?
C74 C75 H75A 108.3 ?
O74 C76 O73 110.7(3) y
O74 C76 C75 106.3(3) y
O73 C76 C75 110.7(3) y
O74 C76 H76A 109.7 ?
O73 C76 H76A 109.7 ?
C75 C76 H76A 109.7 ?
O74 C77 C712 106.8(3) y
O74 C77 C78 111.3(3) y
C712 C77 C78 109.9(3) y
O74 C77 H77 109.6 ?
C712 C77 H77 109.6 ?
C78 C77 H77 109.6 ?
O75 C78 C77 107.9(3) y
O75 C78 C79 110.6(3) y
C77 C78 C79 112.2(3) y
O75 C78 H78 108.7 ?
C77 C78 H78 108.7 ?
C79 C78 H78 108.7 ?
O76 C79 C710 110.7(3) y
O76 C79 C78 106.8(3) y
C710 C79 C78 111.1(3) y
O76 C79 H79 109.4 ?
C710 C79 H79 109.4 ?
C78 C79 H79 109.4 ?
N74 C710 C711 105.8(3) y
N74 C710 C79 111.8(3) y
C711 C710 C79 109.4(3) y
N74 C710 H710 109.9 ?
C711 C710 H710 109.9 ?
C79 C710 H710 109.9 ?
C710 C711 C712 110.0(3) y
C710 C711 H71A 109.7 ?
C712 C711 H71A 109.7 ?
C710 C711 H71B 109.7 ?
C712 C711 H71B 109.7 ?
H71A C711 H71B 108.2 ?
N77 C712 C77 110.6(3) y
N77 C712 C711 108.6(3) y
C77 C712 C711 110.4(3) y
N77 C712 H712 109.1 ?
C77 C712 H712 109.1 ?
C711 C712 H712 109.1 ?
O71 C713 H71C 109.5 ?
O71 C713 H71D 109.5 ?
H71C C713 H71D 109.5 ?
O71 C713 H71E 109.5 ?
H71C C713 H71E 109.5 ?
H71D C713 H71E 109.5 ?
O72 C714 H71F 109.5 ?
O72 C714 H71G 109.5 ?
H71F C714 H71G 109.5 ?
O72 C714 H71H 109.5 ?
H71F C714 H71H 109.5 ?
H71G C714 H71H 109.5 ?
C81 O81 C813 114.3(3) y
C81 O82 C814 113.2(3) y
C82 O83 C86 117.6(3) y
C86 O84 C87 115.8(2) y
C88 O85 H85 109.5 ?
C89 O86 H86 109.5 ?
N82B N81 C85 116.0(4) y
N82A N81 C85 114.3(4) y
N85 N84 C810 117.4(3) y
N86 N85 N84 169.9(4) y
N88A N87 C812 119.0(5) y
N88B N87 C812 113.2(4) y
O82 C81 O81 112.1(3) y
O82 C81 C82 108.6(3) y
O81 C81 C82 112.5(3) y
O82 C81 H81 107.8 ?
O81 C81 H81 107.8 ?
C82 C81 H81 107.8 ?
C83 C82 O83 125.1(3) y
C83 C82 C81 125.9(3) y
O83 C82 C81 108.9(3) y
C82 C83 C84 121.7(3) y
C82 C83 H83 119.2 ?
C84 C83 H83 119.2 ?
C83 C84 C85 107.0(3) y
C83 C84 H84A 110.3 ?
C85 C84 H84A 110.3 ?
C83 C84 H84B 110.3 ?
C85 C84 H84B 110.3 ?
H84A C84 H84B 108.6 ?
N81 C85 C84 115.9(3) y
N81 C85 C86 106.5(3) y
C84 C85 C86 111.1(3) y
N81 C85 H85A 107.7 ?
C84 C85 H85A 107.7 ?
C86 C85 H85A 107.7 ?
O84 C86 O83 110.8(3) y
O84 C86 C85 107.7(3) y
O83 C86 C85 111.2(3) y
O84 C86 H86A 109.0 ?
O83 C86 H86A 109.0 ?
C85 C86 H86A 109.0 ?
O84 C87 C812 105.4(3) y
O84 C87 C88 111.7(3) y
C812 C87 C88 110.7(3) y
O84 C87 H87 109.7 ?
C812 C87 H87 109.7 ?
C88 C87 H87 109.7 ?
O85 C88 C89 109.9(3) y
O85 C88 C87 107.6(3) y
C89 C88 C87 112.4(3) y
O85 C88 H88 108.9 ?
C89 C88 H88 108.9 ?
C87 C88 H88 108.9 ?
O86 C89 C810 110.2(3) y
O86 C89 C88 107.4(3) y
C810 C89 C88 111.0(3) y
O86 C89 H89 109.4 ?
C810 C89 H89 109.4 ?
C88 C89 H89 109.4 ?
N84 C810 C89 112.9(3) y
N84 C810 C811 105.5(3) y
C89 C810 C811 109.8(3) y
N84 C810 H810 109.5 ?
C89 C810 H810 109.5 ?
C811 C810 H810 109.5 ?
C810 C811 C812 110.6(3) y
C810 C811 H81A 109.5 ?
C812 C811 H81A 109.5 ?
C810 C811 H81B 109.5 ?
C812 C811 H81B 109.5 ?
H81A C811 H81B 108.1 ?
N87 C812 C87 109.1(3) y
N87 C812 C811 107.5(3) y
C87 C812 C811 111.5(3) y
N87 C812 H812 109.5 ?
C87 C812 H812 109.5 ?
C811 C812 H812 109.5 ?
O81 C813 H81C 109.5 ?
O81 C813 H81D 109.5 ?
H81C C813 H81D 109.5 ?
O81 C813 H81E 109.5 ?
H81C C813 H81E 109.5 ?
H81D C813 H81E 109.5 ?
O82 C814 H81F 109.5 ?
O82 C814 H81G 109.5 ?
H81F C814 H81G 109.5 ?
O82 C814 H81H 109.5 ?
H81F C814 H81H 109.5 ?
H81G C814 H81H 109.5 ?

loop_
_geom_bond_atom_site_label_1
_geom_bond_atom_site_label_2
_geom_bond_distance
_geom_bond_publ_flag
O11 C11 1.419(4) y
O11 C113 1.435(5) y
O12 C11 1.399(4) y
O12 C114 1.426(4) y
O13 C12 1.374(4) y
O13 C16 1.448(4) y
O14 C16 1.404(4) y
O14 C17 1.444(4) y
O15 C18 1.418(4) y
O15 H15 0.8400 ?
O16 C19 1.429(4) y
O16 H16 0.8400 ?
N11 N12 1.234(4) y
N11 C15 1.494(4) y
N12 N13 1.130(5) y
N14 N15 1.204(2) y
N14 C110 1.493(4) y
N15 N16 1.138(2) y
N17 N18 1.230(4) y
N17 C112 1.485(4) y
N18 N19 1.133(5) y
C11 C12 1.514(5) y
C11 H11 1.0000 ?
C12 C13 1.317(4) y
C13 C14 1.510(5) y
C13 H13 0.9500 ?
C14 C15 1.499(5) y
C14 H14a 0.9900 ?
C14 H14b 0.9900 ?
C15 C16 1.531(5) y
C15 H15a 1.0000 ?
C16 H16a 1.0000 ?
C17 C112 1.520(5) y
C17 C18 1.521(5) y
C17 H17 1.0000 ?
C18 C19 1.539(5) y
C18 H18 1.0000 ?
C19 C110 1.515(5) y
C19 H19 1.0000 ?
C110 C111 1.518(5) y
C110 H110 1.0000 ?
C111 C112 1.525(5) y
C111 H11a 0.9900 ?
C111 H11b 0.9900 ?
C112 H112 1.0000 ?
C113 H11c 0.9800 ?
C113 H11d 0.9800 ?
C113 H11e 0.9800 ?
C114 H11f 0.9800 ?
C114 H11g 0.9800 ?
C114 H11h 0.9800 ?
O21 C21 1.385(4) y
O21 C213 1.441(4) y
O22 C21 1.420(4) y
O22 C214 1.428(5) y
O23 C22 1.386(4) y
O23 C26 1.436(4) y
O24 C26 1.401(4) y
O24 C27 1.436(4) y
O25 C28 1.419(4) y
O25 H25 0.8400 ?
O26 C29 1.436(4) y
O26 H26 0.8400 ?
N22a N23a 1.138(2) y
N22a N21 1.203(2) y
N32a N33a 1.138(2) y
N32a N31 1.202(2) y
C63a C62 1.337(9) y
C63a C64a 1.526(9) y
C63a H63a 0.9500 ?
C64a C65a 1.527(9) y
C64a H64a 0.9900 ?
C64a H64b 0.9900 ?
C65a N61a 1.476(11) y
C65a C66a 1.532(8) y
C65a H65a 1.0000 ?
C66a O64 1.387(7) y
C66a O63 1.403(6) y
C66a H66a 1.0000 ?
N61a N62a 1.203(2) y
N62a N63a 1.139(2) y
N82a N83a 1.138(2) y
N82a N81 1.202(2) y
N88a N89a 1.138(2) y
N88a N87 1.202(2) y
N22b N23b 1.138(2) y
N22b N21 1.202(2) y
N32b N33b 1.138(2) y
N32b N31 1.202(2) y
C63b C62 1.311(8) y
C63b C64b 1.527(8) y
C63b H63b 0.9500 ?
C64b C65b 1.536(9) y
C64b H64c 0.9900 ?
C64b H64d 0.9900 ?
C65b C66b 1.500(8) y
C65b N61b 1.541(10) y
C65b H65b 1.0000 ?
C66b O64 1.394(7) y
C66b O63 1.456(6) y
C66b H66b 1.0000 ?
N61b N62b 1.202(2) y
N62b N63b 1.138(2) y
N82b N83b 1.138(2) y
N82b N81 1.201(2) y
N88b N89b 1.138(2) y
N88b N87 1.202(2) y
N21 C25 1.468(5) y
N24 N25 1.235(4) y
N24 C210 1.483(4) y
N25 N26 1.141(4) y
N27 N28 1.241(4) y
N27 C212 1.484(4) y
N28 N29 1.137(4) y
C21 C22 1.509(5) y
C21 H21 1.0000 ?
C22 C23 1.319(5) y
C23 C24 1.508(5) y
C23 H23 0.9500 ?
C24 C25 1.514(6) y
C24 H24a 0.9900 ?
C24 H24b 0.9900 ?
C25 C26 1.526(5) y
C25 H25a 1.0000 ?
C26 H26a 1.0000 ?
C27 C28 1.523(5) y
C27 C212 1.525(5) y
C27 H27 1.0000 ?
C28 C29 1.529(5) y
C28 H28 1.0000 ?
C29 C210 1.521(5) y
C29 H29 1.0000 ?
C210 C211 1.523(5) y
C210 H210 1.0000 ?
C211 C212 1.524(5) y
C211 H21a 0.9900 ?
C211 H21b 0.9900 ?
C212 H212 1.0000 ?
C213 H21c 0.9800 ?
C213 H21d 0.9800 ?
C213 H21e 0.9800 ?
C214 H21f 0.9800 ?
C214 H21g 0.9800 ?
C214 H21h 0.9800 ?
O31 C31 1.373(4) y
O31 C314 1.438(5) y
O32 C31 1.417(4) y
O32 C313 1.430(4) y
O33 C32 1.382(4) y
O33 C36 1.430(4) y
O34 C36 1.401(4) y
O34 C37 1.441(4) y
O35 C38 1.415(4) y
O35 H35 0.8400 ?
O36 C39 1.434(4) y
O36 H36 0.8400 ?
N31 C35 1.480(4) y
N34 N35 1.254(4) y
N34 C310 1.478(5) y
N35 N36 1.141(4) y
N37 N38 1.244(5) y
N37 C312 1.488(4) y
N38 N39 1.124(5) y
C31 C32 1.505(5) y
C31 H31 1.0000 ?
C32 C33 1.322(5) y
C33 C34 1.505(5) y
C33 H33 0.9500 ?
C34 C35 1.513(5) y
C34 H34a 0.9900 ?
C34 H34b 0.9900 ?
C35 C36 1.513(5) y
C35 H35a 1.0000 ?
C36 H36a 1.0000 ?
C37 C312 1.522(4) y
C37 C38 1.523(5) y
C37 H37 1.0000 ?
C38 C39 1.524(5) y
C38 H38 1.0000 ?
C39 C310 1.498(5) y
C39 H39 1.0000 ?
C310 C311 1.523(5) y
C310 H310 1.0000 ?
C311 C312 1.515(5) y
C311 H31a 0.9900 ?
C311 H31b 0.9900 ?
C312 H312 1.0000 ?
C313 H31c 0.9800 ?
C313 H31d 0.9800 ?
C313 H31e 0.9800 ?
C314 H31f 0.9800 ?
C314 H31g 0.9800 ?
C314 H31h 0.9800 ?
O41 C41 1.418(4) y
O41 C413 1.431(5) y
O42 C41 1.397(4) y
O42 C414 1.424(4) y
O43 C42 1.397(4) y
O43 C46 1.422(4) y
O44 C46 1.399(4) y
O44 C47 1.451(4) y
O45 C48 1.427(4) y
O45 H45 0.8400 ?
O46 C49 1.424(4) y
O46 H46 0.8400 ?
N41 N42 1.213(5) y
N41 C45 1.469(5) y
N42 N43 1.154(5) y
N44 N45 1.247(5) y
N44 C410 1.463(5) y
N45 N46 1.130(4) y
N47 N48 1.237(5) y
N47 C412 1.485(4) y
N48 N49 1.135(5) y
C41 C42 1.497(5) y
C41 H41 1.0000 ?
C42 C43 1.321(5) y
C43 C44 1.515(5) y
C43 H43 0.9500 ?
C44 C45 1.528(5) y
C44 H44a 0.9900 ?
C44 H44b 0.9900 ?
C45 C46 1.502(5) y
C45 H45a 1.0000 ?
C46 H46a 1.0000 ?
C47 C48 1.509(5) y
C47 C412 1.527(5) y
C47 H47 1.0000 ?
C48 C49 1.516(5) y
C48 H48 1.0000 ?
C49 C410 1.521(5) y
C49 H49 1.0000 ?
C410 C411 1.521(5) y
C410 H410 1.0000 ?
C411 C412 1.523(5) y
C411 H41a 0.9900 ?
C411 H41b 0.9900 ?
C412 H412 1.0000 ?
C413 H41c 0.9800 ?
C413 H41d 0.9800 ?
C413 H41e 0.9800 ?
C414 H41f 0.9800 ?
C414 H41g 0.9800 ?
C414 H41h 0.9800 ?
O51 C51 1.403(3) y
O51 C513 1.438(4) y
O52 C51 1.403(3) y
O52 C514 1.438(4) y
O53 C52 1.383(4) y
O53 C56 1.435(4) y
C51 C52 1.503(5) y
C51 H51c 1.0000 ?
C52 C53 1.316(4) y
C53 C54 1.519(5) y
C53 H53a 0.9500 ?
C54 C55 1.502(6) y
C54 H54a 0.9900 ?
C54 H54b 0.9900 ?
C513 H51d 0.9800 ?
C513 H51e 0.9800 ?
C513 H51f 0.9800 ?
C514 H51g 0.9800 ?
C514 H51h 0.9800 ?
C514 H51i 0.9800 ?
O91 C91 1.403(3) y
O91 C913 1.438(4) y
O92 C91 1.403(3) y
O92 C914 1.438(4) y
O93 C92 1.383(4) y
O93 C56 1.435(4) y
C91 C92 1.493(8) y
C91 H91a 1.0000 ?
C92 C93 1.317(4) y
C93 C94 1.519(6) y
C93 H93a 0.9500 ?
C94 C55 1.502(6) y
C94 H94a 0.9900 ?
C94 H94b 0.9900 ?
C913 H91b 0.9800 ?
C913 H91c 0.9800 ?
C913 H91d 0.9800 ?
C914 H91e 0.9800 ?
C914 H91f 0.9800 ?
C914 H91g 0.9800 ?
O54 C56 1.402(4) y
O54 C57 1.445(4) y
O55 C58 1.409(4) y
O55 H55 0.8400 ?
O56 C59 1.436(4) y
O56 H56 0.8400 ?
N51 N52 1.252(5) y
N51 C55 1.483(5) y
N52 N53 1.127(5) y
N54 N55 1.251(5) y
N54 C510 1.474(5) y
N55 N56 1.125(4) y
N57 N58 1.200(5) y
N57 C512 1.490(5) y
N58 N59 1.129(5) y
C55 C56 1.531(5) y
C55 H55a 1.0000 ?
C56 H56a 1.0000 ?
C57 C512 1.522(5) y
C57 C58 1.530(5) y
C57 H57 1.0000 ?
C58 C59 1.527(5) y
C58 H58 1.0000 ?
C59 C510 1.519(5) y
C59 H59 1.0000 ?
C510 C511 1.522(5) y
C510 H510 1.0000 ?
C511 C512 1.526(5) y
C511 H51a 0.9900 ?
C511 H51b 0.9900 ?
C512 H512 1.0000 ?
O61 C614 1.422(5) y
O61 C61 1.434(5) y
O62 C61 1.390(5) y
O62 C613 1.416(5) y
O63 C62 1.384(5) y
O64 C67 1.440(4) y
O65 C68 1.411(4) y
O65 H65 0.8400 ?
O66 C69 1.434(4) y
O66 H66 0.8400 ?
N64 N65 1.237(4) y
N64 C610 1.472(5) y
N65 N66 1.128(4) y
N67 N68 1.220(5) y
N67 C612 1.488(4) y
N68 N69 1.153(5) y
C61 C62 1.506(6) y
C61 H61 1.0000 ?
C67 C612 1.521(5) y
C67 C68 1.531(5) y
C67 H67 1.0000 ?
C68 C69 1.519(5) y
C68 H68 1.0000 ?
C69 C610 1.512(5) y
C69 H69 1.0000 ?
C610 C611 1.531(5) y
C610 H610 1.0000 ?
C611 C612 1.510(5) y
C611 H61a 0.9900 ?
C611 H61b 0.9900 ?
C612 H612 1.0000 ?
C613 H61c 0.9800 ?
C613 H61d 0.9800 ?
C613 H61e 0.9800 ?
C614 H61f 0.9800 ?
C614 H61g 0.9800 ?
C614 H61h 0.9800 ?
O71 C713 1.425(5) y
O71 C71 1.426(4) y
O72 C71 1.390(4) y
O72 C714 1.430(5) y
O73 C72 1.383(4) y
O73 C76 1.443(5) y
O74 C76 1.382(4) y
O74 C77 1.428(4) y
O75 C78 1.419(4) y
O75 H75 0.8400 ?
O76 C79 1.425(4) y
O76 H76 0.8400 ?
N71 N72 1.182(6) y
N71 C75 1.512(6) y
N72 N73 1.165(5) y
N74 N75 1.243(5) y
N74 C710 1.468(5) y
N75 N76 1.130(4) y
N77 N78 1.236(5) y
N77 C712 1.491(5) y
N78 N79 1.134(5) y
C71 C72 1.517(5) y
C71 H71 1.0000 ?
C72 C73 1.310(5) y
C73 C74 1.510(6) y
C73 H73 0.9500 ?
C74 C75 1.515(6) y
C74 H74a 0.9900 ?
C74 H74b 0.9900 ?
C75 C76 1.500(5) y
C75 H75a 1.0000 ?
C76 H76a 1.0000 ?
C77 C712 1.513(5) y
C77 C78 1.519(5) y
C77 H77 1.0000 ?
C78 C79 1.534(5) y
C78 H78 1.0000 ?
C79 C710 1.526(5) y
C79 H79 1.0000 ?
C710 C711 1.516(5) y
C710 H710 1.0000 ?
C711 C712 1.528(5) y
C711 H71a 0.9900 ?
C711 H71b 0.9900 ?
C712 H712 1.0000 ?
C713 H71c 0.9800 ?
C713 H71d 0.9800 ?
C713 H71e 0.9800 ?
C714 H71f 0.9800 ?
C714 H71g 0.9800 ?
C714 H71h 0.9800 ?
O81 C81 1.419(4) y
O81 C813 1.432(4) y
O82 C81 1.401(4) y
O82 C814 1.429(4) y
O83 C82 1.371(4) y
O83 C86 1.438(4) y
O84 C86 1.403(4) y
O84 C87 1.439(4) y
O85 C88 1.427(4) y
O85 H85 0.8400 ?
O86 C89 1.426(4) y
O86 H86 0.8400 ?
N81 C85 1.491(4) y
N84 N85 1.246(4) y
N84 C810 1.473(5) y
N85 N86 1.132(4) y
N87 C812 1.490(4) y
C81 C82 1.511(5) y
C81 H81 1.0000 ?
C82 C83 1.322(5) y
C83 C84 1.504(5) y
C83 H83 0.9500 ?
C84 C85 1.508(5) y
C84 H84a 0.9900 ?
C84 H84b 0.9900 ?
C85 C86 1.531(5) y
C85 H85a 1.0000 ?
C86 H86a 1.0000 ?
C87 C812 1.516(4) y
C87 C88 1.531(5) y
C87 H87 1.0000 ?
C88 C89 1.531(5) y
C88 H88 1.0000 ?
C89 C810 1.509(5) y
C89 H89 1.0000 ?
C810 C811 1.515(5) y
C810 H810 1.0000 ?
C811 C812 1.533(5) y
C811 H81a 0.9900 ?
C811 H81b 0.9900 ?
C812 H812 1.0000 ?
C813 H81c 0.9800 ?
C813 H81d 0.9800 ?
C813 H81e 0.9800 ?
C814 H81f 0.9800 ?
C814 H81g 0.9800 ?
C814 H81h 0.9800 ?

loop_
_geom_hbond_atom_site_label_D
_geom_hbond_atom_site_label_H
_geom_hbond_atom_site_label_A
_geom_hbond_distance_DH
_geom_hbond_distance_HA
_geom_hbond_distance_DA
_geom_hbond_angle_DHA
_geom_hbond_site_symmetry_A
_geom_hbond_publ_flag
O15 H15 O46 0.84 2.11 2.913(3) 159.6 1_545 y
O16 H16 O81 0.84 1.95 2.777(3) 169.2 1_546 y
O25 H25 O36 0.84 2.01 2.843(3) 170.5 . y
O26 H26 O71 0.84 1.9 2.722(3) 167.4 1_556 y
O35 H35 O26 0.84 2.09 2.871(3) 155.4 . y
O36 H36 O61 0.84 1.87 2.705(4) 170 . y
O45 H45 O16 0.84 2.07 2.876(3) 161 1_565 y
O46 H46 O51 0.84 1.94 2.743(4) 160 1_565 y
O46 H46 O91 0.84 2.09 2.841(12) 149.5 1_565 y
O55 H55 O76 0.84 2.14 2.941(3) 158.6 . y
O56 H56 O32 0.84 1.95 2.751(3) 158.2 . y
O65 H65 O86 0.84 2.09 2.867(3) 152.7 . y
O66 H66 O41 0.84 1.99 2.753(4) 150.8 . y
O75 H75 O56 0.84 2.08 2.887(3) 159.8 . y
O76 H76 O11 0.84 1.97 2.789(3) 163.6 1_554 y
O85 H85 O66 0.84 2.05 2.866(3) 162.8 . y
O86 H86 O22 0.84 1.91 2.732(3) 164.7 1_554 y

loop_
_geom_torsion_atom_site_label_1
_geom_torsion_atom_site_label_2
_geom_torsion_atom_site_label_3
_geom_torsion_atom_site_label_4
_geom_torsion
_geom_torsion_publ_flag
C114 O12 C11 O11 -70.1(4) y
C114 O12 C11 C12 164.2(3) y
C113 O11 C11 O12 -65.3(4) y
C113 O11 C11 C12 57.1(4) y
C16 O13 C12 C13 -4.5(5) y
C16 O13 C12 C11 173.7(3) y
O12 C11 C12 C13 2.5(5) y
O11 C11 C12 C13 -122.4(4) y
O12 C11 C12 O13 -175.8(3) y
O11 C11 C12 O13 59.4(4) y
O13 C12 C13 C14 1.2(6) y
C11 C12 C13 C14 -176.8(3) y
C12 C13 C14 C15 28.5(5) y
N12 N11 C15 C14 34.0(4) y
N12 N11 C15 C16 -91.7(4) y
C13 C14 C15 N11 -177.7(3) y
C13 C14 C15 C16 -53.9(4) y
C17 O14 C16 O13 82.3(3) y
C17 O14 C16 C15 -155.9(3) y
C12 O13 C16 O14 96.9(3) y
C12 O13 C16 C15 -22.4(4) y
N11 C15 C16 O14 59.1(3) y
C14 C15 C16 O14 -68.5(3) y
N11 C15 C16 O13 -179.7(3) y
C14 C15 C16 O13 52.7(4) y
C16 O14 C17 C112 -159.6(3) y
C16 O14 C17 C18 80.2(3) y
O14 C17 C18 O15 -68.1(3) y
C112 C17 C18 O15 175.2(3) y
O14 C17 C18 C19 170.8(3) y
C112 C17 C18 C19 54.1(4) y
O15 C18 C19 O16 62.4(3) y
C17 C18 C19 O16 -176.6(3) y
O15 C18 C19 C110 -176.5(3) y
C17 C18 C19 C110 -55.6(4) y
N15 N14 C110 C19 71.0(4) y
N15 N14 C110 C111 -168.6(3) y
O16 C19 C110 N14 -64.4(3) y
C18 C19 C110 N14 176.5(3) y
O16 C19 C110 C111 176.8(3) y
C18 C19 C110 C111 57.7(4) y
N14 C110 C111 C112 179.6(3) y
C19 C110 C111 C112 -59.0(4) y
N18 N17 C112 C17 -90.2(4) y
N18 N17 C112 C111 148.7(3) y
O14 C17 C112 N17 65.2(3) y
C18 C17 C112 N17 -174.1(3) y
O14 C17 C112 C111 -176.2(3) y
C18 C17 C112 C111 -55.4(4) y
C110 C111 C112 N17 178.6(3) y
C110 C111 C112 C17 58.1(4) y
C62 C63A C64A C65A 22(4) y
C63A C64A C65A N61A -166(2) y
C63A C64A C65A C66A -45(2) y
N61A C65A C66A O64 67.4(12) y
C64A C65A C66A O64 -61.0(13) y
N61A C65A C66A O63 -171.2(8) y
C64A C65A C66A O63 60.5(11) y
C64A C65A N61A N62A -20.6(18) y
C66A C65A N61A N62A -143.6(13) y
C65A N61A N62A N63A -147(7) y
C62 C63B C64B C65B 7(3) y
C63B C64B C65B C66B -41(2) y
C63B C64B C65B N61B -162(2) y
C64B C65B C66B O64 -58.3(12) y
N61B C65B C66B O64 65.2(10) y
C64B C65B C66B O63 61.7(11) y
N61B C65B C66B O63 -174.9(7) y
C66B C65B N61B N62B -90.5(14) y
C64B C65B N61B N62B 32.4(16) y
C213 O21 C21 O22 66.2(4) y
C213 O21 C21 C22 -168.1(3) y
C214 O22 C21 O21 62.4(4) y
C214 O22 C21 C22 -60.8(4) y
C26 O23 C22 C23 21.3(4) y
C26 O23 C22 C21 -154.5(3) y
O21 C21 C22 C23 0.1(5) y
O22 C21 C22 C23 125.3(4) y
O21 C21 C22 O23 175.7(3) y
O22 C21 C22 O23 -59.1(3) y
O23 C22 C23 C24 -2.2(5) y
C21 C22 C23 C24 172.8(3) y
C22 C23 C24 C25 13.3(5) y
N22B N21 C25 C24 -14.5(7) y
N22A N21 C25 C24 21.3(6) y
N22B N21 C25 C26 -138.0(6) y
N22A N21 C25 C26 -102.2(6) y
C23 C24 C25 N21 -162.8(3) y
C23 C24 C25 C26 -40.8(4) y
C27 O24 C26 O23 70.0(3) y
C27 O24 C26 C25 -170.2(3) y
C22 O23 C26 O24 67.6(3) y
C22 O23 C26 C25 -49.8(4) y
N21 C25 C26 O24 67.4(4) y
C24 C25 C26 O24 -59.5(4) y
N21 C25 C26 O23 -172.5(3) y
C24 C25 C26 O23 60.6(4) y
C26 O24 C27 C28 90.5(3) y
C26 O24 C27 C212 -148.9(3) y
O24 C27 C28 O25 -69.4(3) y
C212 C27 C28 O25 173.6(3) y
O24 C27 C28 C29 168.8(3) y
C212 C27 C28 C29 51.7(4) y
O25 C28 C29 O26 67.5(3) y
C27 C28 C29 O26 -173.0(3) y
O25 C28 C29 C210 -172.9(3) y
C27 C28 C29 C210 -53.4(4) y
N25 N24 C210 C29 69.9(4) y
N25 N24 C210 C211 -170.8(3) y
O26 C29 C210 N24 -67.6(3) y
C28 C29 C210 N24 174.5(3) y
O26 C29 C210 C211 175.6(3) y
C28 C29 C210 C211 57.7(4) y
N24 C210 C211 C212 177.2(3) y
C29 C210 C211 C212 -61.5(4) y
N28 N27 C212 C211 140.1(3) y
N28 N27 C212 C27 -99.4(3) y
C210 C211 C212 N27 -179.9(3) y
C210 C211 C212 C27 59.8(4) y
O24 C27 C212 N27 66.2(3) y
C28 C27 C212 N27 -174.1(3) y
O24 C27 C212 C211 -174.3(3) y
C28 C27 C212 C211 -54.5(4) y
C314 O31 C31 O32 -77.0(4) y
C314 O31 C31 C32 157.3(3) y
C313 O32 C31 O31 -63.2(4) y
C313 O32 C31 C32 60.2(4) y
C36 O33 C32 C33 0.7(5) y
C36 O33 C32 C31 176.6(3) y
O31 C31 C32 C33 2.7(5) y
O32 C31 C32 C33 -122.6(4) y
O31 C31 C32 O33 -173.1(3) y
O32 C31 C32 O33 61.5(4) y
O33 C32 C33 C34 1.4(6) y
C31 C32 C33 C34 -173.8(3) y
C32 C33 C34 C35 24.7(5) y
N32B N31 C35 C34 32.1(6) y
N32A N31 C35 C34 -4.1(6) y
N32B N31 C35 C36 -93.0(5) y
N32A N31 C35 C36 -129.2(5) y
C33 C34 C35 N31 -175.4(3) y
C33 C34 C35 C36 -51.5(4) y
C37 O34 C36 O33 78.8(3) y
C37 O34 C36 C35 -158.5(3) y
C32 O33 C36 O34 90.3(3) y
C32 O33 C36 C35 -29.6(4) y
N31 C35 C36 O34 62.3(3) y
C34 C35 C36 O34 -65.6(4) y
N31 C35 C36 O33 -176.0(3) y
C34 C35 C36 O33 56.1(4) y
C36 O34 C37 C312 -160.4(3) y
C36 O34 C37 C38 79.2(3) y
O34 C37 C38 O35 -69.0(3) y
C312 C37 C38 O35 173.8(3) y
O34 C37 C38 C39 168.8(3) y
C312 C37 C38 C39 51.6(4) y
O35 C38 C39 O36 63.8(3) y
C37 C38 C39 O36 -175.3(3) y
O35 C38 C39 C310 -174.6(3) y
C37 C38 C39 C310 -53.7(4) y
N35 N34 C310 C39 67.2(4) y
N35 N34 C310 C311 -172.0(3) y
O36 C39 C310 N34 -64.8(4) y
C38 C39 C310 N34 175.0(3) y
O36 C39 C310 C311 176.8(3) y
C38 C39 C310 C311 56.6(4) y
N34 C310 C311 C312 178.7(3) y
C39 C310 C311 C312 -58.6(4) y
N38 N37 C312 C311 152.2(3) y
N38 N37 C312 C37 -85.9(4) y
C310 C311 C312 N37 179.4(3) y
C310 C311 C312 C37 58.2(4) y
O34 C37 C312 N37 65.0(3) y
C38 C37 C312 N37 -173.8(3) y
O34 C37 C312 C311 -175.7(3) y
C38 C37 C312 C311 -54.5(4) y
C414 O42 C41 O41 68.0(4) y
C414 O42 C41 C42 -167.7(3) y
C413 O41 C41 O42 60.3(4) y
C413 O41 C41 C42 -62.1(4) y
C46 O43 C42 C43 21.5(5) y
C46 O43 C42 C41 -155.2(3) y
O42 C41 C42 C43 -2.7(5) y
O41 C41 C42 C43 121.4(4) y
O42 C41 C42 O43 173.9(3) y
O41 C41 C42 O43 -62.0(4) y
O43 C42 C43 C44 -2.1(6) y
C41 C42 C43 C44 174.1(4) y
C42 C43 C44 C45 12.6(5) y
N42 N41 C45 C46 -147.2(4) y
N42 N41 C45 C44 -24.8(5) y
C43 C44 C45 N41 -161.6(3) y
C43 C44 C45 C46 -40.3(4) y
C47 O44 C46 O43 70.4(3) y
C47 O44 C46 C45 -168.2(3) y
C42 O43 C46 O44 67.9(4) y
C42 O43 C46 C45 -51.0(4) y
N41 C45 C46 O44 64.8(4) y
C44 C45 C46 O44 -60.3(4) y
N41 C45 C46 O43 -173.9(3) y
C44 C45 C46 O43 61.0(4) y
C46 O44 C47 C48 90.5(3) y
C46 O44 C47 C412 -149.8(3) y
O44 C47 C48 O45 -68.4(3) y
C412 C47 C48 O45 175.3(3) y
O44 C47 C48 C49 169.5(3) y
C412 C47 C48 C49 53.3(4) y
O45 C48 C49 O46 64.9(3) y
C47 C48 C49 O46 -175.2(3) y
O45 C48 C49 C410 -173.8(3) y
C47 C48 C49 C410 -54.0(4) y
N45 N44 C410 C411 -163.4(3) y
N45 N44 C410 C49 76.5(4) y
O46 C49 C410 N44 -66.3(4) y
C48 C49 C410 N44 174.4(3) y
O46 C49 C410 C411 175.6(3) y
C48 C49 C410 C411 56.2(4) y
N44 C410 C411 C412 178.0(3) y
C49 C410 C411 C412 -59.5(4) y
N48 N47 C412 C411 141.2(3) y
N48 N47 C412 C47 -97.9(4) y
C410 C411 C412 N47 -179.5(3) y
C410 C411 C412 C47 59.7(4) y
O44 C47 C412 N47 64.6(3) y
C48 C47 C412 N47 -175.7(3) y
O44 C47 C412 C411 -175.5(3) y
C48 C47 C412 C411 -55.8(4) y
C514 O52 C51 O51 -71.8(4) y
C514 O52 C51 C52 161.3(4) y
C513 O51 C51 O52 -64.1(5) y
C513 O51 C51 C52 58.8(5) y
C56 O53 C52 C53 -0.2(11) y
C56 O53 C52 C51 177.7(5) y
O52 C51 C52 C53 10.6(6) y
O51 C51 C52 C53 -114.5(5) y
O52 C51 C52 O53 -167.3(5) y
O51 C51 C52 O53 67.6(6) y
O53 C52 C53 C54 -0.1(10) y
C51 C52 C53 C54 -177.7(5) y
C52 C53 C54 C55 27.7(8) y
C914 O92 C91 O91 69.8(13) y
C914 O92 C91 C92 -161.2(10) y
C913 O91 C91 O92 -152.2(15) y
C913 O91 C91 C92 83.4(18) y
C56 O93 C92 C93 9(3) y
C56 O93 C92 C91 -179.1(15) y
O92 C91 C92 C93 110(2) y
O91 C91 C92 C93 -125.3(18) y
O92 C91 C92 O93 -61.6(16) y
O91 C91 C92 O93 62.8(18) y
O93 C92 C93 C94 -1(3) y
C91 C92 C93 C94 -171.6(15) y
C92 C93 C94 C55 22(3) y
N52 N51 C55 C94 33.6(9) y
N52 N51 C55 C54 38.9(6) y
N52 N51 C55 C56 -88.9(4) y
C93 C94 C55 N51 -169.7(12) y
C93 C94 C55 C54 48(4) y
C93 C94 C55 C56 -47.9(16) y
C53 C54 C55 N51 179.1(4) y
C53 C54 C55 C94 -141(5) y
C53 C54 C55 C56 -54.0(6) y
C57 O54 C56 O53 75.4(4) y
C57 O54 C56 O93 78.5(5) y
C57 O54 C56 C55 -162.0(3) y
C52 O53 C56 O54 92.8(7) y
C52 O53 C56 O93 64(6) y
C52 O53 C56 C55 -27.3(8) y
C92 O93 C56 O54 80(2) y
C92 O93 C56 O53 -128(9) y
C92 O93 C56 C55 -37(2) y
N51 C55 C56 O54 63.0(4) y
C94 C55 C56 O54 -59.5(8) y
C54 C55 C56 O54 -67.7(4) y
N51 C55 C56 O53 -173.4(5) y
C94 C55 C56 O53 64.1(9) y
C54 C55 C56 O53 55.9(6) y
N51 C55 C56 O93 179.8(12) y
C94 C55 C56 O93 57.3(13) y
C54 C55 C56 O93 49.2(12) y
C56 O54 C57 C512 -157.5(3) y
C56 O54 C57 C58 82.6(3) y
O54 C57 C58 O55 -68.9(3) y
C512 C57 C58 O55 174.6(3) y
O54 C57 C58 C59 169.4(3) y
C512 C57 C58 C59 52.9(4) y
O55 C58 C59 O56 64.2(3) y
C57 C58 C59 O56 -175.6(3) y
O55 C58 C59 C510 -175.6(3) y
C57 C58 C59 C510 -55.3(4) y
N55 N54 C510 C59 70.5(4) y
N55 N54 C510 C511 -170.1(3) y
O56 C59 C510 N54 -66.1(4) y
C58 C59 C510 N54 175.4(3) y
O56 C59 C510 C511 176.3(3) y
C58 C59 C510 C511 57.8(4) y
N54 C510 C511 C512 179.3(3) y
C59 C510 C511 C512 -58.7(4) y
N58 N57 C512 C57 -89.6(4) y
N58 N57 C512 C511 148.0(4) y
O54 C57 C512 N57 63.9(4) y
C58 C57 C512 N57 -175.6(3) y
O54 C57 C512 C511 -175.8(3) y
C58 C57 C512 C511 -55.2(4) y
C510 C511 C512 N57 -179.6(3) y
C510 C511 C512 C57 58.8(4) y
O64 C66A O63 C62 65.3(7) y
C65A C66A O63 C62 -51.0(10) y
O64 C66A O63 C66B 97(5) y
C65A C66A O63 C66B -19(4) y
O64 C66B O63 C62 75.1(6) y
C65B C66B O63 C62 -43.7(9) y
O64 C66B O63 C66A -75(4) y
C65B C66B O63 C66A 167(5) y
O63 C66A O64 C66B -109(4) y
C65A C66A O64 C66B 11(3) y
O63 C66A O64 C67 72.7(6) y
C65A C66A O64 C67 -168.0(5) y
O63 C66B O64 C66A 63(3) y
C65B C66B O64 C66A -176(4) y
O63 C66B O64 C67 64.4(6) y
C65B C66B O64 C67 -174.2(5) y
C613 O62 C61 O61 67.1(4) y
C613 O62 C61 C62 -168.1(3) y
C614 O61 C61 O62 64.7(5) y
C614 O61 C61 C62 -58.6(4) y
C64B C63B C62 C63A -60(5) y
C64B C63B C62 O63 11(4) y
C64B C63B C62 C61 178.8(19) y
C64A C63A C62 C63B 107(9) y
C64A C63A C62 O63 -11(4) y
C64A C63A C62 C61 174.7(18) y
C66A O63 C62 C63B 11(2) y
C66B O63 C62 C63B 8(2) y
C66A O63 C62 C63A 27(2) y
C66B O63 C62 C63A 23(2) y
C66A O63 C62 C61 -158.1(4) y
C66B O63 C62 C61 -161.3(4) y
O62 C61 C62 C63B 8(2) y
O61 C61 C62 C63B 132(2) y
O62 C61 C62 C63A -7(2) y
O61 C61 C62 C63A 117(2) y
O62 C61 C62 O63 178.3(3) y
O61 C61 C62 O63 -57.7(4) y
C66A O64 C67 C612 -145.9(4) y
C66B O64 C67 C612 -146.1(4) y
C66A O64 C67 C68 93.3(4) y
C66B O64 C67 C68 93.1(4) y
O64 C67 C68 O65 -67.3(4) y
C612 C67 C68 O65 175.2(3) y
O64 C67 C68 C69 169.9(3) y
C612 C67 C68 C69 52.4(4) y
O65 C68 C69 O66 65.3(4) y
C67 C68 C69 O66 -174.8(3) y
O65 C68 C69 C610 -174.3(3) y
C67 C68 C69 C610 -54.4(4) y
N65 N64 C610 C69 81.0(4) y
N65 N64 C610 C611 -159.6(3) y
O66 C69 C610 N64 -66.4(4) y
C68 C69 C610 N64 174.8(3) y
O66 C69 C610 C611 176.3(3) y
C68 C69 C610 C611 57.4(4) y
N64 C610 C611 C612 178.7(3) y
C69 C610 C611 C612 -59.5(4) y
N68 N67 C612 C611 137.0(3) y
N68 N67 C612 C67 -101.8(4) y
C610 C611 C612 N67 179.0(3) y
C610 C611 C612 C67 58.5(4) y
O64 C67 C612 N67 65.2(3) y
C68 C67 C612 N67 -174.7(3) y
O64 C67 C612 C611 -174.8(3) y
C68 C67 C612 C611 -54.7(4) y
C714 O72 C71 O71 68.0(4) y
C714 O72 C71 C72 -168.0(3) y
C713 O71 C71 O72 62.2(5) y
C713 O71 C71 C72 -59.7(4) y
C76 O73 C72 C73 14.8(5) y
C76 O73 C72 C71 -162.4(3) y
O72 C71 C72 C73 7.3(5) y
O71 C71 C72 C73 131.1(4) y
O72 C71 C72 O73 -175.5(3) y
O71 C71 C72 O73 -51.7(4) y
O73 C72 C73 C74 0.5(6) y
C71 C72 C73 C74 177.3(4) y
C72 C73 C74 C75 15.0(6) y
N72 N71 C75 C76 -135.6(4) y
N72 N71 C75 C74 -12.6(6) y
C73 C74 C75 C76 -44.2(5) y
C73 C74 C75 N71 -165.0(4) y
C77 O74 C76 O73 75.0(3) y
C77 O74 C76 C75 -164.8(3) y
C72 O73 C76 O74 72.8(4) y
C72 O73 C76 C75 -44.9(4) y
N71 C75 C76 O74 65.4(4) y
C74 C75 C76 O74 -59.4(4) y
N71 C75 C76 O73 -174.3(3) y
C74 C75 C76 O73 60.9(5) y
C76 O74 C77 C712 -148.8(3) y
C76 O74 C77 C78 91.3(3) y
O74 C77 C78 O75 -65.2(3) y
C712 C77 C78 O75 176.7(3) y
O74 C77 C78 C79 172.7(3) y
C712 C77 C78 C79 54.6(4) y
O75 C78 C79 O76 64.3(3) y
C77 C78 C79 O76 -175.1(3) y
O75 C78 C79 C710 -174.9(3) y
C77 C78 C79 C710 -54.3(4) y
N75 N74 C710 C711 -162.6(3) y
N75 N74 C710 C79 78.5(4) y
O76 C79 C710 N74 -68.6(4) y
C78 C79 C710 N74 172.9(3) y
O76 C79 C710 C711 174.7(3) y
C78 C79 C710 C711 56.1(4) y
N74 C710 C711 C712 179.7(3) y
C79 C710 C711 C712 -59.7(4) y
N78 N77 C712 C77 -94.0(4) y
N78 N77 C712 C711 144.7(3) y
O74 C77 C712 N77 61.2(3) y
C78 C77 C712 N77 -177.9(3) y
O74 C77 C712 C711 -178.6(3) y
C78 C77 C712 C711 -57.7(4) y
C710 C711 C712 N77 -177.3(3) y
C710 C711 C712 C77 61.3(4) y
C814 O82 C81 O81 -73.1(4) y
C814 O82 C81 C82 162.0(3) y
C813 O81 C81 O82 -61.8(4) y
C813 O81 C81 C82 60.9(4) y
C86 O83 C82 C83 0.2(5) y
C86 O83 C82 C81 176.3(3) y
O82 C81 C82 C83 2.6(5) y
O81 C81 C82 C83 -122.0(4) y
O82 C81 C82 O83 -173.3(3) y
O81 C81 C82 O83 62.0(4) y
O83 C82 C83 C84 1.5(6) y
C81 C82 C83 C84 -173.8(3) y
C82 C83 C84 C85 25.5(5) y
N82B N81 C85 C84 -18.9(6) y
N82A N81 C85 C84 25.1(6) y
N82B N81 C85 C86 -143.1(5) y
N82A N81 C85 C86 -99.0(5) y
C83 C84 C85 N81 -174.4(3) y
C83 C84 C85 C86 -52.7(4) y
C87 O84 C86 O83 81.0(3) y
C87 O84 C86 C85 -157.2(3) y
C82 O83 C86 O84 90.7(3) y
C82 O83 C86 C85 -29.1(4) y
N81 C85 C86 O84 62.2(3) y
C84 C85 C86 O84 -64.8(4) y
N81 C85 C86 O83 -176.2(3) y
C84 C85 C86 O83 56.8(4) y
C86 O84 C87 C812 -158.4(3) y
C86 O84 C87 C88 81.4(3) y
O84 C87 C88 O85 -69.5(3) y
C812 C87 C88 O85 173.4(3) y
O84 C87 C88 C89 169.3(3) y
C812 C87 C88 C89 52.3(4) y
O85 C88 C89 O86 64.8(3) y
C87 C88 C89 O86 -175.4(3) y
O85 C88 C89 C810 -174.8(3) y
C87 C88 C89 C810 -54.9(4) y
N85 N84 C810 C89 69.6(4) y
N85 N84 C810 C811 -170.4(3) y
O86 C89 C810 N84 -65.9(4) y
C88 C89 C810 N84 175.3(3) y
O86 C89 C810 C811 176.7(3) y
C88 C89 C810 C811 57.8(4) y
N84 C810 C811 C812 178.7(3) y
C89 C810 C811 C812 -59.4(4) y
N88A N87 C812 C87 -117.3(6) y
N88B N87 C812 C87 -91.9(6) y
N88A N87 C812 C811 121.6(6) y
N88B N87 C812 C811 147.0(5) y
O84 C87 C812 N87 67.0(3) y
C88 C87 C812 N87 -172.1(3) y
O84 C87 C812 C811 -174.4(3) y
C88 C87 C812 C811 -53.5(4) y
C810 C811 C812 N87 177.4(3) y
C810 C811 C812 C87 57.8(4) y
